data_7025215
loop_
_publ_author_name
'Mautner, Franz A.'
'El Fallah, M. Salah'
'Speed, Saskia'
'Vicente, Ramon'

_publ_section_title
;
 Polynuclear copper(II) complexes of di-2-pyridyl ketone derivatives and
 tert-butylphosphonic acid: crystal structures and magnetic behaviour.
;
_journal_issue 17
_journal_name_full 'Dalton transactions (Cambridge, England : 2003)'
_journal_page_first 4070
_journal_page_last 4079
_journal_paper_doi 10.1039/b925793d
_journal_volume 39
_journal_year 2010
_chemical_formula_moiety 'C48 H60 Cu6 N10 Na0.61 O27 P3, 0.39(Na)'
_chemical_formula_sum 'C48 H60 Cu6 N10 Na O27 P3'
_chemical_formula_weight 1706.26
_chemical_name_common Na[Cu6(C4H9PO3)3(dpk-OCH3)3(NO3)4]
_chemical_name_systematic
;
?
;
_space_group_IT_number 2
_symmetry_cell_setting triclinic
_symmetry_space_group_name_Hall '-P 1'
_symmetry_space_group_name_H-M 'P -1'
_atom_sites_solution_hydrogens geom
_atom_sites_solution_primary direct
_atom_sites_solution_secondary difmap
_audit_creation_method SHELXL
_cell_angle_alpha 102.20(2)
_cell_angle_beta 90.42(2)
_cell_angle_gamma 112.38(3)
_cell_formula_units_Z 4
_cell_length_a 15.074(3)
_cell_length_b 19.740(3)
_cell_length_c 26.687(4)
_cell_measurement_reflns_used 200
_cell_measurement_temperature 100(2)
_cell_measurement_theta_max 25.00
_cell_measurement_theta_min 2.50
_cell_volume 7143(3)
_computing_cell_refinement 'Bruker SAINT (1998)'
_computing_data_collection 'Bruker SMART (1998)'
_computing_data_reduction 'Bruker SHELXTL'
_computing_molecular_graphics 'SHELXTL/PC v.5.03 (Sheldrick, 1995)'
_computing_publication_material 'SHELXTL/PC v.5.03 (Sheldrick, 1995)'
_computing_structure_refinement 'SHELXL-93 (Sheldrick, 1993)'
_computing_structure_solution 'SHELXS-86 (Sheldrick, 1990)'
_diffrn_ambient_temperature 100(2)
_diffrn_measured_fraction_theta_full 0.99
_diffrn_measured_fraction_theta_max 0.99
_diffrn_measurement_device 'Bruker P4'
_diffrn_measurement_method \w-scans
_diffrn_radiation_monochromator graphite
_diffrn_radiation_source 'fine-focus sealed tube'
_diffrn_radiation_type MoK\a
_diffrn_radiation_wavelength 0.71073
_diffrn_reflns_av_R_equivalents 0.0578
_diffrn_reflns_av_sigmaI/netI 0.0991
_diffrn_reflns_limit_h_max 18
_diffrn_reflns_limit_h_min -18
_diffrn_reflns_limit_k_max 23
_diffrn_reflns_limit_k_min -23
_diffrn_reflns_limit_l_max 32
_diffrn_reflns_limit_l_min -32
_diffrn_reflns_number 48936
_diffrn_reflns_theta_full 25.30
_diffrn_reflns_theta_max 25.30
_diffrn_reflns_theta_min 0.78
_exptl_absorpt_coefficient_mu 1.909
_exptl_absorpt_correction_T_max 0.750
_exptl_absorpt_correction_T_min 0.566
_exptl_absorpt_correction_type empirical
_exptl_absorpt_process_details SADABS
_exptl_crystal_colour blue
_exptl_crystal_density_diffrn 1.587
_exptl_crystal_description irregular
_exptl_crystal_F_000 3456
_exptl_crystal_size_max 0.32
_exptl_crystal_size_mid 0.24
_exptl_crystal_size_min 0.15
_refine_diff_density_max 1.540
_refine_diff_density_min -0.645
_refine_diff_density_rms 0.175
_refine_ls_extinction_method none
_refine_ls_goodness_of_fit_all 1.113
_refine_ls_goodness_of_fit_ref 1.231
_refine_ls_matrix_type fullcycle
_refine_ls_number_parameters 1762
_refine_ls_number_reflns 25151
_refine_ls_number_restraints 0
_refine_ls_restrained_S_all 1.148
_refine_ls_restrained_S_gt 1.231
_refine_ls_R_factor_all 0.1271
_refine_ls_R_factor_gt 0.0905
_refine_ls_shift/su_max 0.000
_refine_ls_shift/su_mean 0.000
_refine_ls_structure_factor_coef Fsqd
_refine_ls_weighting_details 'calc w=1/[\s^2^(Fo^2^)+(0.0958P)^2^+43.1296P] where P=(Fo^2^+2Fc^2^)/3'
_refine_ls_weighting_scheme calc
_refine_ls_wR_factor_all 0.2413
_refine_ls_wR_factor_ref 0.2151
_reflns_number_gt 17620
_reflns_number_total 25727
_reflns_threshold_expression >2sigma(I)
_cod_data_source_file b925793d.txt
_cod_data_source_block ss279c
_cod_depositor_comments
;
The following automatic conversions were performed:

'_symmetry_cell_setting' value 'Triclinic' changed to 'triclinic'
according to /home/saulius/struct/CIF-dictionaries/cif_core.dic
dictionary named 'cif_core.dic' version 2.4.2 from 2011-04-26.

Automatic conversion script
Id: cif_fix_values 1891 2012-01-12 08:04:46Z andrius 
;
_cod_original_sg_symbol_H-M P-1
_cod_database_code 7025215

loop_
_symmetry_equiv_pos_as_xyz
'x, y, z'
'-x, -y, -z'

loop_
_atom_site_aniso_label
_atom_site_aniso_U_11
_atom_site_aniso_U_22
_atom_site_aniso_U_33
_atom_site_aniso_U_23
_atom_site_aniso_U_13
_atom_site_aniso_U_12
Cu1 0.0201(3) 0.0198(3) 0.0289(3) -0.0014(3) 0.0037(3) 0.0040(2)
Cu2 0.0181(3) 0.0211(3) 0.0191(3) 0.0024(2) 0.0004(2) 0.0063(2)
Cu3 0.0231(3) 0.0210(3) 0.0198(3) 0.0032(2) 0.0029(2) 0.0088(2)
Cu4 0.0251(3) 0.0188(3) 0.0197(3) 0.0046(2) -0.0002(2) 0.0084(2)
Cu5 0.0310(3) 0.0199(3) 0.0225(3) 0.0074(2) 0.0011(3) 0.0090(2)
Cu6 0.0244(3) 0.0178(3) 0.0203(3) 0.0033(2) 0.0046(2) 0.0061(2)
N1 0.024(2) 0.028(2) 0.044(3) -0.008(2) -0.001(2) -0.002(2)
O1 0.023(2) 0.028(2) 0.032(2) -0.007(2) 0.001(2) 0.002(2)
O2 0.016(2) 0.034(2) 0.055(3) -0.011(2) 0.003(2) 0.004(2)
O3 0.038(2) 0.056(3) 0.037(2) -0.012(2) -0.009(2) 0.012(2)
N2 0.036(5) 0.018(4) 0.032(5) 0.004(3) 0.010(4) 0.010(4)
O4 0.035(2) 0.024(2) 0.028(2) 0.0068(14) 0.006(2) 0.0128(14)
O5 0.044(5) 0.044(4) 0.063(5) 0.016(4) 0.012(4) 0.039(4)
O6 0.059(2) 0.040(2) 0.019(2) 0.003(2) 0.008(2) 0.024(2)
N3 0.052(6) 0.029(5) 0.030(5) 0.013(4) 0.015(4) 0.018(4)
O7 0.036(2) 0.022(2) 0.031(2) 0.0112(15) 0.005(2) 0.0049(15)
O8 0.041(4) 0.031(4) 0.034(4) 0.010(3) -0.006(3) 0.010(3)
O9 0.055(3) 0.062(2) 0.055(2) 0.037(2) 0.023(2) 0.016(2)
N4 0.027(4) 0.010(3) 0.019(4) -0.001(3) -0.004(3) 0.002(3)
O10 0.0183(15) 0.0199(14) 0.024(2) 0.0031(13) 0.0027(14) 0.0091(12)
O11 0.017(3) 0.031(3) 0.018(3) 0.005(3) 0.007(3) 0.011(3)
O12 0.026(2) 0.023(2) 0.022(2) 0.0044(14) 0.0049(15) 0.0060(14)
P1 0.0256(6) 0.0184(5) 0.0212(7) 0.0013(5) 0.0023(5) 0.0092(5)
O13 0.025(2) 0.0220(15) 0.015(2) -0.0023(13) 0.0037(14) 0.0122(12)
O14 0.022(2) 0.0167(15) 0.027(2) -0.0008(14) 0.0010(15) 0.0065(13)
O15 0.021(2) 0.024(2) 0.021(2) 0.0046(14) 0.0042(14) 0.0043(13)
C1 0.047(3) 0.031(2) 0.022(3) 0.005(2) 0.002(2) 0.018(2)
C2 0.064(3) 0.054(3) 0.044(4) 0.005(3) 0.006(3) 0.044(3)
C3 0.073(4) 0.029(3) 0.039(3) 0.002(3) 0.007(3) 0.025(3)
C4 0.052(3) 0.040(3) 0.030(3) 0.000(2) 0.013(3) 0.023(2)
P2 0.0201(6) 0.0190(5) 0.0236(6) 0.0087(5) 0.0009(5) 0.0052(5)
O16 0.022(2) 0.024(2) 0.024(2) -0.0002(14) -0.0004(15) 0.0074(13)
O17 0.024(2) 0.0204(15) 0.029(2) 0.0080(14) 0.0026(15) 0.0065(13)
O18 0.033(2) 0.0183(14) 0.024(2) 0.0110(13) 0.0008(15) 0.0051(14)
C5 0.032(3) 0.020(2) 0.044(3) 0.020(2) 0.000(2) 0.007(2)
C6 0.022(3) 0.038(3) 0.042(3) 0.022(2) 0.002(2) 0.007(2)
C7 0.038(3) 0.016(2) 0.047(3) 0.008(2) -0.003(3) 0.005(2)
C8 0.022(3) 0.042(3) 0.039(3) 0.017(2) 0.003(2) 0.006(2)
P3 0.0280(7) 0.0206(6) 0.0180(6) 0.0036(5) -0.0013(5) 0.0056(5)
O19 0.031(2) 0.0182(15) 0.026(2) 0.0060(13) 0.004(2) 0.0086(13)
O20 0.034(2) 0.031(2) 0.014(2) 0.0032(14) -0.0004(15) 0.0098(15)
O21 0.035(2) 0.0139(15) 0.021(2) 0.0008(13) 0.000(2) 0.0023(14)
C9 0.041(3) 0.039(3) 0.027(3) -0.001(2) -0.005(3) 0.016(2)
C10 0.050(4) 0.028(3) 0.039(4) -0.006(3) -0.009(3) -0.001(3)
C11 0.051(4) 0.040(3) 0.046(4) 0.003(3) -0.012(3) 0.015(3)
C12 0.057(4) 0.044(3) 0.029(3) -0.010(3) -0.007(3) 0.008(3)
N5 0.028(2) 0.013(2) 0.029(2) 0.007(2) 0.007(2) 0.002(2)
N6 0.026(2) 0.021(2) 0.047(3) 0.003(2) 0.003(2) 0.003(2)
O22 0.022(2) 0.0215(15) 0.026(2) 0.0086(13) 0.0081(14) 0.0085(13)
O23 0.028(2) 0.047(2) 0.067(3) 0.022(2) 0.014(2) 0.011(2)
C13 0.049(3) 0.026(3) 0.032(3) 0.011(2) 0.009(3) 0.004(2)
C14 0.065(4) 0.054(3) 0.036(3) 0.018(3) 0.011(3) 0.027(3)
C15 0.066(4) 0.064(4) 0.032(3) 0.026(3) 0.024(3) 0.021(3)
C16 0.046(3) 0.051(3) 0.047(3) 0.026(3) 0.018(3) 0.016(3)
C17 0.035(3) 0.032(2) 0.039(3) 0.021(2) 0.020(2) 0.022(2)
C18 0.033(3) 0.018(2) 0.033(3) 0.004(2) 0.004(2) 0.002(2)
C19 0.017(3) 0.015(2) 0.067(4) 0.013(2) 0.000(3) -0.005(2)
C20 0.068(5) 0.029(3) 0.061(4) 0.008(3) -0.002(4) 0.009(3)
C21 0.087(4) 0.044(3) 0.084(4) 0.017(3) -0.004(3) 0.029(3)
C22 0.057(3) 0.035(3) 0.073(4) -0.001(3) -0.004(3) 0.017(2)
C23 0.036(3) 0.025(3) 0.064(4) -0.004(3) 0.000(3) 0.011(2)
C24 0.040(3) 0.088(4) 0.062(4) 0.023(4) 0.026(3) 0.036(3)
N7 0.028(2) 0.031(2) 0.020(2) 0.002(2) -0.001(2) 0.011(2)
N8 0.024(2) 0.019(2) 0.031(2) -0.002(2) 0.011(2) 0.004(2)
O24 0.020(2) 0.027(2) 0.020(2) 0.0027(14) 0.0001(14) 0.0065(13)
O25 0.034(2) 0.055(2) 0.024(2) -0.007(2) 0.003(2) 0.017(2)
C25 0.022(2) 0.040(3) 0.033(3) 0.013(2) 0.002(2) 0.014(2)
C26 0.027(3) 0.056(3) 0.037(3) 0.002(3) 0.002(3) 0.019(2)
C27 0.036(3) 0.077(4) 0.037(3) 0.005(3) -0.007(3) 0.032(3)
C28 0.038(3) 0.049(3) 0.027(3) -0.007(3) 0.000(3) 0.015(3)
C29 0.024(3) 0.037(3) 0.020(3) 0.004(2) -0.003(2) 0.008(2)
C30 0.031(3) 0.031(3) 0.011(2) -0.008(2) -0.004(2) 0.003(2)
C31 0.021(2) 0.029(2) 0.029(3) -0.011(2) 0.006(2) 0.011(2)
C32 0.036(3) 0.036(3) 0.061(4) -0.008(3) 0.002(3) 0.011(2)
C33 0.044(3) 0.040(3) 0.070(4) -0.004(3) 0.014(3) 0.010(2)
C34 0.041(3) 0.041(3) 0.063(4) 0.003(3) 0.019(3) 0.019(2)
C35 0.042(3) 0.024(3) 0.053(4) 0.007(3) 0.013(3) 0.013(2)
C36 0.048(3) 0.071(4) 0.028(3) 0.018(3) 0.018(3) 0.023(3)
N9 0.020(2) 0.013(2) 0.026(2) -0.001(2) 0.003(2) 0.004(2)
N10 0.046(2) 0.024(2) 0.025(2) 0.011(2) 0.008(2) 0.018(2)
O26 0.030(2) 0.021(2) 0.022(2) 0.0047(14) 0.0026(15) 0.0050(14)
O27 0.076(6) 0.039(4) 0.038(4) -0.001(4) -0.017(4) 0.036(4)
C37 0.030(3) 0.021(2) 0.030(3) 0.004(2) 0.000(2) 0.011(2)
C38 0.033(3) 0.038(3) 0.042(3) 0.012(2) 0.014(3) 0.017(2)
C39 0.040(3) 0.037(3) 0.058(4) 0.015(3) 0.016(3) 0.023(2)
C40 0.040(3) 0.031(2) 0.055(4) 0.018(2) 0.007(3) 0.022(2)
C41 0.031(3) 0.017(2) 0.034(3) 0.003(2) -0.002(2) 0.008(2)
C42 0.042(3) 0.030(2) 0.029(3) 0.012(2) -0.001(2) 0.027(2)
C43 0.047(3) 0.023(2) 0.024(3) 0.010(2) 0.003(2) 0.011(2)
C44 0.060(4) 0.023(3) 0.040(3) 0.005(2) 0.016(3) 0.004(3)
C45 0.060(3) 0.043(3) 0.048(3) 0.004(3) 0.028(3) 0.014(2)
C46 0.055(3) 0.025(2) 0.049(3) 0.006(2) 0.012(3) 0.007(2)
C47 0.040(3) 0.032(3) 0.037(3) 0.010(2) 0.011(3) 0.012(2)
C48 0.071(10) 0.094(12) 0.075(10) 0.038(9) 0.002(8) 0.044(9)
Na1 0.0308(11) 0.0378(11) 0.0268(11) 0.0074(9) 0.0043(9) 0.0151(8)
Na2 0.0260(11) 0.0397(11) 0.0280(11) 0.0109(9) 0.0033(9) 0.0139(8)
Na3 0.033(3) 0.028(2) 0.038(3) 0.003(2) 0.004(2) 0.014(2)
Na4 0.034(3) 0.034(3) 0.032(3) 0.008(2) 0.000(2) 0.013(2)
Na5 0.025(2) 0.047(2) 0.027(2) 0.011(2) 0.007(2) 0.013(2)
Cu7 0.0238(3) 0.0325(3) 0.0219(3) -0.0017(3) 0.0030(3) 0.0078(3)
Cu8 0.0234(3) 0.0286(3) 0.0203(3) 0.0020(2) 0.0038(3) 0.0093(2)
Cu9 0.0302(3) 0.0345(3) 0.0253(3) 0.0093(2) 0.0093(3) 0.0205(2)
Cu10 0.0250(3) 0.0220(3) 0.0189(3) 0.0054(2) 0.0046(2) 0.0088(2)
Cu11 0.0198(3) 0.0234(3) 0.0297(3) 0.0018(3) 0.0035(3) 0.0067(2)
Cu12 0.0228(3) 0.0239(3) 0.0169(3) -0.0001(2) 0.0025(2) 0.0044(2)
N11 0.039(2) 0.035(2) 0.042(3) 0.003(2) 0.007(2) 0.017(2)
O31 0.025(2) 0.048(2) 0.028(2) 0.006(2) 0.009(2) 0.0189(15)
O32 0.060(2) 0.057(2) 0.029(2) 0.013(2) 0.016(2) 0.037(2)
O33 0.053(2) 0.079(3) 0.064(3) 0.020(2) 0.015(2) 0.047(2)
N12 0.059(3) 0.041(2) 0.043(3) 0.019(2) 0.015(2) 0.023(2)
O34 0.041(2) 0.042(2) 0.032(2) 0.013(2) 0.013(2) 0.014(2)
O35 0.080(3) 0.067(3) 0.069(3) 0.040(2) 0.045(2) 0.027(2)
O36 0.065(3) 0.044(2) 0.073(3) 0.033(2) -0.004(2) 0.024(2)
N13 0.016(2) 0.025(2) 0.046(3) 0.003(2) 0.003(2) 0.003(2)
O37 0.019(2) 0.029(2) 0.035(2) -0.004(2) 0.003(2) 0.0080(14)
O38 0.045(2) 0.045(2) 0.040(2) -0.008(2) -0.005(2) 0.015(2)
O39 0.025(2) 0.054(2) 0.058(3) -0.008(2) 0.006(2) 0.015(2)
N14 0.028(2) 0.020(2) 0.023(2) 0.001(2) 0.007(2) 0.012(2)
O40 0.020(2) 0.033(2) 0.024(2) 0.0022(14) 0.0040(14) 0.0139(13)
O41 0.022(2) 0.036(2) 0.022(2) 0.0079(15) 0.0083(14) 0.0083(14)
O42 0.031(2) 0.028(2) 0.021(2) 0.0044(14) -0.002(2) 0.0089(14)
P4 0.0207(6) 0.0307(7) 0.0215(7) 0.0026(5) 0.0027(6) 0.0030(5)
O43 0.024(2) 0.033(2) 0.019(2) 0.0056(14) 0.0034(14) 0.0069(14)
O44 0.018(2) 0.036(2) 0.025(2) -0.004(2) 0.0055(15) 0.0057(15)
O45 0.020(2) 0.028(2) 0.024(2) -0.0042(15) 0.0004(15) 0.0039(14)
C51 0.021(3) 0.047(3) 0.029(3) 0.012(2) 0.004(2) 0.003(2)
C52 0.062(4) 0.042(3) 0.050(4) 0.013(3) -0.007(3) 0.001(3)
C53 0.034(3) 0.092(4) 0.039(3) 0.034(3) 0.011(3) 0.005(3)
C54 0.035(3) 0.058(4) 0.034(3) 0.017(3) 0.002(3) 0.010(3)
P5 0.0292(7) 0.0272(6) 0.0177(7) 0.0009(5) 0.0022(5) 0.0107(5)
O46 0.038(2) 0.030(2) 0.024(2) 0.0011(15) 0.008(2) 0.0165(15)
O47 0.041(2) 0.036(2) 0.024(2) 0.0078(14) 0.008(2) 0.0246(14)
O48 0.030(2) 0.027(2) 0.013(2) 0.0007(13) 0.0000(14) 0.0088(14)
C55 0.041(3) 0.052(3) 0.029(3) -0.006(3) 0.000(3) 0.017(3)
C56 0.038(3) 0.049(3) 0.068(4) -0.011(3) 0.004(3) 0.017(3)
C57 0.049(4) 0.086(5) 0.027(3) -0.017(3) -0.003(3) 0.023(3)
C58 0.027(3) 0.077(4) 0.044(4) 0.002(3) -0.002(3) 0.029(3)
P6 0.0273(6) 0.0251(6) 0.0168(6) 0.0021(5) 0.0018(5) 0.0096(5)
O49 0.029(2) 0.021(2) 0.022(2) 0.0038(14) 0.005(2) -0.0005(14)
O51 0.025(2) 0.0202(15) 0.020(2) 0.0018(13) 0.0035(14) 0.0067(13)
O50 0.017(2) 0.033(2) 0.025(2) 0.0052(14) 0.0044(14) 0.0097(13)
C59 0.049(3) 0.042(3) 0.023(3) 0.003(2) 0.010(2) 0.025(2)
C60 0.054(3) 0.034(3) 0.033(3) 0.009(2) 0.016(3) 0.023(2)
C61 0.071(4) 0.027(3) 0.040(4) -0.002(3) 0.011(3) 0.019(3)
C62 0.059(3) 0.041(3) 0.034(3) 0.011(2) 0.012(3) 0.032(2)
N15 0.030(2) 0.022(2) 0.034(3) -0.010(2) 0.006(2) 0.004(2)
N16 0.024(2) 0.026(2) 0.020(2) 0.003(2) 0.006(2) 0.008(2)
O52 0.026(2) 0.041(2) 0.018(2) -0.003(2) 0.0055(15) 0.0130(15)
O53 0.043(2) 0.065(2) 0.029(2) -0.011(2) 0.006(2) 0.019(2)
C63 0.035(3) 0.040(3) 0.057(3) 0.004(3) 0.005(3) 0.016(2)
C64 0.055(3) 0.041(3) 0.079(4) 0.008(3) -0.007(3) 0.020(2)
C65 0.059(4) 0.056(3) 0.095(4) 0.005(3) -0.008(3) 0.025(3)
C66 0.050(3) 0.051(3) 0.074(4) 0.003(3) -0.008(3) 0.023(2)
C67 0.035(3) 0.036(3) 0.034(3) -0.013(3) -0.010(3) 0.017(2)
C68 0.039(3) 0.037(3) 0.024(3) -0.011(2) -0.002(3) 0.014(2)
C69 0.029(3) 0.043(3) 0.022(3) -0.002(2) 0.001(2) 0.012(2)
C70 0.032(3) 0.055(4) 0.038(4) -0.013(3) -0.005(3) 0.012(3)
C71 0.042(3) 0.080(5) 0.028(3) -0.005(3) -0.009(3) 0.018(3)
C72 0.046(3) 0.046(3) 0.032(3) 0.002(3) -0.006(3) 0.020(3)
C73 0.029(3) 0.031(3) 0.021(3) -0.001(2) -0.002(2) 0.007(2)
C74 0.057(4) 0.097(5) 0.037(4) 0.012(3) 0.018(3) 0.026(4)
N17 0.021(2) 0.047(2) 0.030(2) 0.002(2) 0.005(2) 0.016(2)
N18 0.032(2) 0.046(2) 0.029(2) 0.015(2) 0.014(2) 0.028(2)
O54 0.041(2) 0.035(2) 0.024(2) 0.0088(14) 0.007(2) 0.0282(13)
O55 0.056(2) 0.069(2) 0.036(2) 0.019(2) 0.008(2) 0.048(2)
C75 0.031(3) 0.047(3) 0.042(3) 0.006(3) 0.016(3) 0.015(2)
C76 0.029(3) 0.058(4) 0.067(4) 0.008(3) 0.019(3) 0.018(3)
C77 0.038(3) 0.071(4) 0.066(4) 0.014(3) 0.014(3) 0.039(3)
C78 0.044(3) 0.067(3) 0.058(4) 0.019(3) 0.017(3) 0.038(3)
C79 0.027(3) 0.044(3) 0.033(3) 0.003(2) 0.006(2) 0.019(2)
C80 0.035(3) 0.034(2) 0.045(3) 0.015(2) 0.008(2) 0.026(2)
C81 0.042(3) 0.036(2) 0.038(3) 0.015(2) 0.011(2) 0.028(2)
C82 0.055(3) 0.038(3) 0.050(3) 0.013(3) 0.031(3) 0.029(2)
C83 0.068(3) 0.026(3) 0.053(4) 0.001(2) 0.031(3) 0.029(2)
C84 0.051(3) 0.030(3) 0.046(4) 0.007(3) 0.015(3) 0.013(3)
C85 0.036(3) 0.030(3) 0.046(3) 0.011(2) 0.013(3) 0.017(2)
C86 0.064(4) 0.095(4) 0.041(4) 0.011(3) -0.008(3) 0.050(3)
N19 0.038(2) 0.040(2) 0.029(2) 0.012(2) 0.014(2) 0.029(2)
N20 0.026(2) 0.020(2) 0.053(3) 0.009(2) -0.001(2) 0.008(2)
O56 0.024(2) 0.027(2) 0.027(2) 0.0114(13) 0.0102(14) 0.0126(13)
O57 0.024(2) 0.046(2) 0.052(2) 0.022(2) 0.014(2) 0.015(2)
C87 0.056(3) 0.041(2) 0.032(3) 0.018(2) 0.012(3) 0.034(2)
C88 0.056(3) 0.058(3) 0.043(3) 0.021(2) 0.011(3) 0.038(2)
C89 0.059(3) 0.065(3) 0.051(3) 0.031(2) 0.018(3) 0.033(2)
C90 0.043(3) 0.065(3) 0.047(3) 0.024(2) 0.020(2) 0.027(2)
C91 0.023(2) 0.050(3) 0.043(3) 0.026(2) 0.022(2) 0.022(2)
C92 0.026(2) 0.037(2) 0.047(3) 0.024(2) 0.015(2) 0.018(2)
C93 0.027(3) 0.025(2) 0.049(3) 0.008(2) 0.006(3) 0.014(2)
C94 0.056(3) 0.048(3) 0.067(4) 0.027(3) 0.005(3) 0.020(2)
C95 0.055(3) 0.044(3) 0.082(4) 0.024(3) -0.008(3) 0.019(2)
C96 0.047(3) 0.037(3) 0.073(4) -0.001(3) -0.011(3) 0.022(2)
C97 0.033(3) 0.022(3) 0.066(4) -0.001(3) -0.001(3) 0.005(2)
C98 0.039(3) 0.052(3) 0.069(4) 0.020(3) 0.017(3) 0.028(2)

loop_
_atom_site_label
_atom_site_type_symbol
_atom_site_fract_x
_atom_site_fract_y
_atom_site_fract_z
_atom_site_U_iso_or_equiv
_atom_site_thermal_displace_type
_atom_site_occupancy
_atom_site_calc_flag
_atom_site_refinement_flags
Cu1 Cu 0.65372(4) 0.20505(3) 0.11830(3) 0.0252(2) Uani 1 d .
Cu2 Cu 0.85878(4) 0.32662(3) 0.03271(2) 0.0202(2) Uani 1 d .
Cu3 Cu 0.99025(4) 0.22593(3) 0.01035(2) 0.0215(2) Uani 1 d .
Cu4 Cu 1.12813(4) 0.33133(3) 0.15277(2) 0.0212(2) Uani 1 d .
Cu5 Cu 0.99555(5) 0.21145(3) 0.21873(2) 0.0243(2) Uani 1 d .
Cu6 Cu 0.80232(4) 0.31340(3) 0.22098(2) 0.0216(2) Uani 1 d .
N1 N 0.5389(3) 0.1281(3) 0.0313(2) 0.038(2) Uani 1 d .
O1 O 0.6296(3) 0.1566(2) 0.04357(14) 0.0326(12) Uani 1 d .
O2 O 0.4886(3) 0.1391(2) 0.0679(2) 0.0399(13) Uani 1 d .
O3 O 0.5037(3) 0.0917(3) -0.0113(2) 0.0494(15) Uani 1 d .
N2 N 1.1263(3) 0.1675(2) -0.0023(2) 0.029(2) Uani 1 d .
O4 O 1.0753(3) 0.1796(2) 0.03415(14) 0.0286(10) Uani 1 d .
O5 O 1.1916(3) 0.1491(2) 0.0065(2) 0.043(2) Uani 1 d .
O6 O 1.1045(3) 0.1741(2) -0.04551(14) 0.0383(12) Uani 1 d .
N3 N 0.8868(4) 0.1305(2) 0.2794(2) 0.036(2) Uani 1 d .
O7 O 0.8691(3) 0.1545(2) 0.24139(14) 0.0310(11) Uani 1 d .
O8 O 0.9721(3) 0.1424(2) 0.29137(15) 0.036(2) Uani 1 d .
O9 O 0.8201(3) 0.0957(2) 0.3015(2) 0.0556(15) Uani 1 d .
N4 N 0.8897(3) 0.2341(2) 0.1192(2) 0.021(2) Uani 1 d .
O10 O 0.8223(2) 0.2324(2) 0.08988(13) 0.0205(9) Uani 1 d .
O11 O 0.9690(2) 0.2404(2) 0.10256(12) 0.0218(13) Uani 1 d .
O12 O 0.8764(2) 0.2296(2) 0.16464(13) 0.0246(10) Uani 1 d .
P1 P 0.75179(9) 0.37119(7) 0.12420(5) 0.0221(4) Uani 1 d .
O13 O 0.8118(2) 0.3906(2) 0.08007(12) 0.0206(9) Uani 1 d .
O14 O 0.6618(2) 0.3001(2) 0.10789(13) 0.0233(10) Uani 1 d .
O15 O 0.8160(2) 0.3691(2) 0.16796(13) 0.0235(10) Uani 1 d .
C1 C 0.7176(4) 0.4495(3) 0.1475(2) 0.033(2) Uani 1 d .
C2 C 0.6620(5) 0.4606(3) 0.1034(2) 0.049(2) Uani 1 d .
H2A H 0.6993 0.4646 0.0743 0.073 Uiso 1 calc R
H2B H 0.6507 0.5059 0.1147 0.073 Uiso 1 calc R
H2C H 0.6015 0.4184 0.0936 0.073 Uiso 1 calc R
C3 C 0.8104(5) 0.5208(3) 0.1669(2) 0.047(2) Uani 1 d .
H3A H 0.8514 0.5285 0.1395 0.070 Uiso 1 calc R
H3B H 0.8436 0.5146 0.1953 0.070 Uiso 1 calc R
H3C H 0.7938 0.5636 0.1779 0.070 Uiso 1 calc R
C4 C 0.6546(4) 0.4334(3) 0.1914(2) 0.040(2) Uani 1 d .
H4A H 0.6893 0.4253 0.2183 0.061 Uiso 1 calc R
H4B H 0.5970 0.3892 0.1789 0.061 Uiso 1 calc R
H4C H 0.6377 0.4755 0.2048 0.061 Uiso 1 calc R
P2 P 1.09075(9) 0.38956(7) 0.05920(5) 0.0210(3) Uani 1 d .
O16 O 0.9878(2) 0.3852(2) 0.06582(13) 0.0250(10) Uani 1 d .
O17 O 1.0936(2) 0.3213(2) 0.02117(13) 0.0248(10) Uani 1 d .
O18 O 1.1426(3) 0.4038(2) 0.11188(13) 0.0255(10) Uani 1 d .
C5 C 1.1534(4) 0.4714(3) 0.0334(2) 0.031(2) Uani 1 d .
C6 C 1.2585(4) 0.4830(3) 0.0293(2) 0.033(2) Uani 1 d .
H6A H 1.2622 0.4376 0.0097 0.050 Uiso 1 calc R
H6B H 1.2906 0.4954 0.0632 0.050 Uiso 1 calc R
H6C H 1.2891 0.5233 0.0125 0.050 Uiso 1 calc R
C7 C 1.1487(4) 0.5414(3) 0.0696(2) 0.035(2) Uani 1 d .
H7A H 1.0826 0.5350 0.0718 0.053 Uiso 1 calc R
H7B H 1.1823 0.5850 0.0563 0.053 Uiso 1 calc R
H7C H 1.1783 0.5480 0.1032 0.053 Uiso 1 calc R
C8 C 1.1039(4) 0.4582(3) -0.0201(2) 0.035(2) Uani 1 d .
H8A H 1.1347 0.5016 -0.0339 0.052 Uiso 1 calc R
H8B H 1.0372 0.4497 -0.0174 0.052 Uiso 1 calc R
H8C H 1.1087 0.4149 -0.0424 0.052 Uiso 1 calc R
P3 P 1.02110(10) 0.37376(7) 0.25278(5) 0.0236(4) Uani 1 d .
O19 O 1.0597(2) 0.3785(2) 0.19960(13) 0.0250(10) Uani 1 d .
O20 O 1.0141(3) 0.3033(2) 0.26860(13) 0.0278(10) Uani 1 d .
O21 O 0.9259(3) 0.3842(2) 0.25310(13) 0.0260(10) Uani 1 d .
C9 C 1.1042(4) 0.4551(3) 0.2995(2) 0.037(2) Uani 1 d .
C10 C 1.1180(5) 0.5260(3) 0.2817(2) 0.046(2) Uani 1 d .
H10A H 1.0571 0.5305 0.2787 0.069 Uiso 1 calc R
H10B H 1.1434 0.5235 0.2488 0.069 Uiso 1 calc R
H10C H 1.1622 0.5689 0.3062 0.069 Uiso 1 calc R
C11 C 1.2004(5) 0.4473(3) 0.3027(3) 0.048(2) Uani 1 d .
H11A H 1.2258 0.4470 0.2698 0.072 Uiso 1 calc R
H11B H 1.1915 0.4011 0.3123 0.072 Uiso 1 calc R
H11C H 1.2447 0.4890 0.3281 0.072 Uiso 1 calc R
C12 C 1.0654(5) 0.4581(4) 0.3519(2) 0.050(2) Uani 1 d .
H12A H 1.1118 0.4988 0.3770 0.074 Uiso 1 calc R
H12B H 1.0534 0.4115 0.3617 0.074 Uiso 1 calc R
H12C H 1.0063 0.4658 0.3503 0.074 Uiso 1 calc R
N5 N 0.7661(3) 0.2663(2) 0.2807(2) 0.0246(12) Uani 1 d .
N6 N 0.6379(3) 0.1116(2) 0.1385(2) 0.0341(14) Uani 1 d .
O22 O 0.6732(2) 0.2443(2) 0.19302(13) 0.0227(9) Uani 1 d .
O23 O 0.5283(3) 0.1727(2) 0.2197(2) 0.0470(14) Uani 1 d .
C13 C 0.8152(5) 0.2890(3) 0.3267(2) 0.038(2) Uani 1 d .
H13 H 0.8773 0.3260 0.3312 0.046 Uiso 1 calc R
C14 C 0.7778(5) 0.2598(4) 0.3683(2) 0.050(2) Uani 1 d .
H14 H 0.8143 0.2755 0.3999 0.059 Uiso 1 calc R
C15 C 0.6847(5) 0.2067(4) 0.3614(2) 0.053(2) Uani 1 d .
H15 H 0.6563 0.1877 0.3890 0.064 Uiso 1 calc R
C16 C 0.6338(5) 0.1818(3) 0.3134(2) 0.047(2) Uani 1 d .
H16 H 0.5716 0.1447 0.3078 0.056 Uiso 1 calc R
C17 C 0.6772(4) 0.2131(3) 0.2742(2) 0.0306(15) Uani 1 d .
C18 C 0.6289(4) 0.1886(3) 0.2190(2) 0.031(2) Uani 1 d .
C19 C 0.6315(4) 0.1147(3) 0.1891(3) 0.036(2) Uani 1 d .
C20 C 0.6227(5) 0.0551(3) 0.2090(3) 0.056(2) Uani 1 d .
H20 H 0.6199 0.0592 0.2442 0.068 Uiso 1 calc R
C21 C 0.6178(6) -0.0120(4) 0.1777(3) 0.071(2) Uani 1 d .
H21 H 0.6094 -0.0536 0.1911 0.085 Uiso 1 calc R
C22 C 0.6259(5) -0.0153(4) 0.1257(3) 0.057(2) Uani 1 d .
H22 H 0.6256 -0.0587 0.1037 0.069 Uiso 1 calc R
C23 C 0.6344(4) 0.0477(3) 0.1065(3) 0.044(2) Uani 1 d .
H23 H 0.6378 0.0453 0.0714 0.053 Uiso 1 calc R
C24 C 0.5037(4) 0.2366(4) 0.2362(3) 0.058(2) Uani 1 d .
H24A H 0.4354 0.2199 0.2380 0.088 Uiso 1 calc R
H24B H 0.5227 0.2681 0.2120 0.088 Uiso 1 calc R
H24C H 0.5366 0.2646 0.2696 0.088 Uiso 1 calc R
N7 N 0.7387(3) 0.2786(2) -0.0140(2) 0.0271(13) Uani 1 d .
N8 N 0.8781(3) 0.1300(2) -0.0065(2) 0.0271(13) Uani 1 d .
O24 O 0.9009(2) 0.2620(2) -0.01803(13) 0.0232(10) Uani 1 d .
O25 O 0.8572(3) 0.1911(2) -0.10174(15) 0.0400(13) Uani 1 d .
C25 C 0.6620(4) 0.2998(3) -0.0111(2) 0.030(2) Uani 1 d .
H25 H 0.6613 0.3372 0.0165 0.036 Uiso 1 calc R
C26 C 0.5854(4) 0.2659(4) -0.0491(2) 0.041(2) Uani 1 d .
H26 H 0.5327 0.2795 -0.0467 0.049 Uiso 1 calc R
C27 C 0.5881(4) 0.2119(4) -0.0902(2) 0.048(2) Uani 1 d .
H27 H 0.5385 0.1899 -0.1168 0.058 Uiso 1 calc R
C28 C 0.6645(4) 0.1909(4) -0.0918(2) 0.041(2) Uani 1 d .
H28 H 0.6662 0.1536 -0.1192 0.049 Uiso 1 calc R
C29 C 0.7384(4) 0.2237(3) -0.0536(2) 0.029(2) Uani 1 d .
C30 C 0.8267(4) 0.2049(3) -0.0519(2) 0.029(2) Uani 1 d .
C31 C 0.8057(4) 0.1311(3) -0.0353(2) 0.028(2) Uani 1 d .
C32 C 0.7193(5) 0.0674(3) -0.0476(3) 0.048(2) Uani 1 d .
H32 H 0.6676 0.0666 -0.0674 0.058 Uiso 1 calc R
C33 C 0.7140(5) 0.0052(4) -0.0290(3) 0.056(2) Uani 1 d .
H33 H 0.6580 -0.0384 -0.0374 0.067 Uiso 1 calc R
C34 C 0.7866(4) 0.0062(4) 0.0003(3) 0.049(2) Uani 1 d .
H34 H 0.7808 -0.0357 0.0127 0.058 Uiso 1 calc R
C35 C 0.8698(4) 0.0698(3) 0.0119(2) 0.040(2) Uani 1 d .
H35 H 0.9207 0.0713 0.0327 0.048 Uiso 1 calc R
C36 C 0.8937(5) 0.2596(4) -0.1210(2) 0.048(2) Uani 1 d .
H36A H 0.9088 0.2478 -0.1559 0.072 Uiso 1 calc R
H36B H 0.9508 0.2955 -0.0999 0.072 Uiso 1 calc R
H36C H 0.8456 0.2805 -0.1200 0.072 Uiso 1 calc R
N9 N 1.2248(3) 0.2955(2) 0.1198(2) 0.0217(12) Uani 1 d .
N10 N 0.9999(3) 0.1214(2) 0.1704(2) 0.0298(13) Uani 1 d .
O26 O 1.1209(2) 0.2601(2) 0.19411(13) 0.0257(10) Uani 1 d .
O27 O 1.2110(3) 0.1973(2) 0.2173(2) 0.048(2) Uani 1 d .
C37 C 1.2835(4) 0.3245(3) 0.0864(2) 0.0273(15) Uani 1 d .
H37 H 1.2730 0.3600 0.0718 0.033 Uiso 1 calc R
C38 C 1.3598(4) 0.3045(3) 0.0721(2) 0.036(2) Uani 1 d .
H38 H 1.3992 0.3255 0.0481 0.044 Uiso 1 calc R
C39 C 1.3764(4) 0.2526(3) 0.0944(2) 0.042(2) Uani 1 d .
H39 H 1.4289 0.2397 0.0868 0.050 Uiso 1 calc R
C40 C 1.3131(4) 0.2201(3) 0.1282(2) 0.038(2) Uani 1 d .
H40 H 1.3211 0.1838 0.1429 0.046 Uiso 1 calc R
C41 C 1.2383(4) 0.2426(3) 0.1395(2) 0.029(2) Uani 1 d .
C42 C 1.1628(4) 0.2104(3) 0.1761(2) 0.0294(14) Uani 1 d .
C43 C 1.0862(4) 0.1329(3) 0.1518(2) 0.032(2) Uani 1 d .
C44 C 1.1020(5) 0.0767(3) 0.1171(2) 0.045(2) Uani 1 d .
H44 H 1.1616 0.0853 0.1042 0.054 Uiso 1 calc R
C45 C 1.0253(5) 0.0065(4) 0.1021(3) 0.053(2) Uani 1 d .
H45 H 1.0334 -0.0327 0.0789 0.063 Uiso 1 calc R
C46 C 0.9371(5) -0.0047(3) 0.1217(2) 0.046(2) Uani 1 d .
H46 H 0.8860 -0.0514 0.1122 0.056 Uiso 1 calc R
C47 C 0.9264(4) 0.0548(3) 0.1557(2) 0.037(2) Uani 1 d .
H47 H 0.8672 0.0481 0.1685 0.044 Uiso 1 calc R
C48 C 1.2629(6) 0.2612(4) 0.2539(3) 0.073(4) Uani 1 d .
H48A H 1.2912 0.2481 0.2808 0.112 Uiso 1 calc R
H48B H 1.2211 0.2852 0.2681 0.112 Uiso 1 calc R
H48C H 1.3130 0.2950 0.2385 0.112 Uiso 1 calc R
Na1 Na 0.5406(2) 0.5570(2) 0.34203(13) 0.0313(7) Uani 0.61 d P
Na2 Na 0.9798(2) 0.4344(2) 0.15454(13) 0.0304(7) Uani 0.61 d P
Na3 Na 0.2683(6) 1.0051(4) 0.2587(3) 0.033(2) Uani 0.27 d P
Na4 Na 0.1995(6) 0.8257(4) 0.5387(3) 0.034(2) Uani 0.27 d P
Na5 Na 1.3470(6) 0.2068(5) -0.0625(3) 0.033(2) Uani 0.24 d P
Cu7 Cu 0.54977(5) 0.78845(4) 0.48401(2) 0.0283(2) Uani 1 d .
Cu8 Cu 0.42128(4) 0.68172(3) 0.33553(2) 0.0250(2) Uani 1 d .
Cu9 Cu 0.57836(5) 0.78964(4) 0.26750(2) 0.0272(2) Uani 1 d .
Cu10 Cu 0.73638(4) 0.66415(3) 0.28023(2) 0.0220(2) Uani 1 d .
Cu11 Cu 0.87776(4) 0.76767(3) 0.38748(3) 0.0255(2) Uani 1 d .
Cu12 Cu 0.65870(4) 0.66739(3) 0.46584(2) 0.0234(2) Uani 1 d .
N11 N 0.4324(3) 0.8632(3) 0.4940(2) 0.039(2) Uani 1 d .
O31 O 0.4814(2) 0.8453(2) 0.45794(14) 0.0331(11) Uani 1 d .
O32 O 0.4431(3) 0.8494(2) 0.53628(15) 0.0438(12) Uani 1 d .
O33 O 0.3769(3) 0.8926(3) 0.4845(2) 0.0582(15) Uani 1 d .
N12 N 0.6952(4) 0.8478(3) 0.1979(2) 0.045(2) Uani 1 d .
O34 O 0.7075(3) 0.8374(2) 0.24312(15) 0.0382(12) Uani 1 d .
O35 O 0.7666(4) 0.8777(3) 0.1769(2) 0.068(2) Uani 1 d .
O36 O 0.6117(3) 0.8291(2) 0.1792(2) 0.0571(14) Uani 1 d .
N13 N 0.9885(3) 0.8321(2) 0.4793(2) 0.0313(14) Uani 1 d .
O37 O 0.9024(2) 0.8172(2) 0.46259(14) 0.0303(11) Uani 1 d .
O38 O 1.0159(3) 0.8587(2) 0.5246(2) 0.0470(14) Uani 1 d .
O39 O 1.0428(3) 0.8180(2) 0.4467(2) 0.0490(14) Uani 1 d .
N14 N 0.6583(3) 0.7634(2) 0.3762(2) 0.0233(12) Uani 1 d .
O40 O 0.5824(2) 0.7704(2) 0.39056(13) 0.0255(10) Uani 1 d .
O41 O 0.6770(2) 0.7626(2) 0.33040(13) 0.0271(10) Uani 1 d .
O42 O 0.7169(3) 0.7588(2) 0.40833(13) 0.0279(10) Uani 1 d .
P4 P 0.43455(10) 0.62513(8) 0.43274(5) 0.0270(4) Uani 1 d .
O43 O 0.3858(2) 0.6109(2) 0.37923(13) 0.0268(10) Uani 1 d .
O44 O 0.4384(2) 0.6971(2) 0.46822(14) 0.0293(11) Uani 1 d .
O45 O 0.5346(2) 0.6218(2) 0.42713(13) 0.0271(11) Uani 1 d .
C51 C 0.3650(4) 0.5470(3) 0.4609(2) 0.035(2) Uani 1 d .
C52 C 0.3619(5) 0.4736(4) 0.4273(3) 0.057(2) Uani 1 d .
H52A H 0.4262 0.4753 0.4253 0.085 Uiso 1 calc R
H52B H 0.3332 0.4665 0.3934 0.085 Uiso 1 calc R
H52C H 0.3242 0.4325 0.4421 0.085 Uiso 1 calc R
C53 C 0.2618(4) 0.5437(4) 0.4647(2) 0.058(2) Uani 1 d .
H53A H 0.2640 0.5929 0.4801 0.087 Uiso 1 calc R
H53B H 0.2287 0.5094 0.4855 0.087 Uiso 1 calc R
H53C H 0.2282 0.5266 0.4308 0.087 Uiso 1 calc R
C54 C 0.4096(4) 0.5604(4) 0.5155(2) 0.044(2) Uani 1 d .
H54A H 0.4055 0.6047 0.5366 0.066 Uiso 1 calc R
H54B H 0.4760 0.5670 0.5146 0.066 Uiso 1 calc R
H54C H 0.3753 0.5178 0.5296 0.066 Uiso 1 calc R
P5 P 0.52610(10) 0.62127(8) 0.24149(5) 0.0255(4) Uani 1 d .
O46 O 0.4834(3) 0.6241(2) 0.29406(14) 0.0306(11) Uani 1 d .
O47 O 0.5509(3) 0.6933(2) 0.22346(13) 0.0304(10) Uani 1 d .
O48 O 0.6114(2) 0.5992(2) 0.24414(12) 0.0245(10) Uani 1 d .
C55 C 0.4322(4) 0.5452(4) 0.1956(2) 0.044(2) Uani 1 d .
C56 C 0.4092(5) 0.4718(4) 0.2117(3) 0.056(2) Uani 1 d .
H56A H 0.4675 0.4637 0.2158 0.083 Uiso 1 calc R
H56B H 0.3649 0.4311 0.1856 0.083 Uiso 1 calc R
H56C H 0.3807 0.4739 0.2437 0.083 Uiso 1 calc R
C57 C 0.4689(5) 0.5411(4) 0.1419(2) 0.060(2) Uani 1 d .
H57A H 0.4910 0.5901 0.1344 0.089 Uiso 1 calc R
H57B H 0.4176 0.5062 0.1165 0.089 Uiso 1 calc R
H57C H 0.5212 0.5246 0.1412 0.089 Uiso 1 calc R
C58 C 0.3415(4) 0.5637(4) 0.1947(3) 0.049(2) Uani 1 d .
H58A H 0.3572 0.6108 0.1851 0.074 Uiso 1 calc R
H58B H 0.3188 0.5673 0.2283 0.074 Uiso 1 calc R
H58C H 0.2920 0.5246 0.1702 0.074 Uiso 1 calc R
P6 P 0.76296(10) 0.60390(7) 0.38107(5) 0.0237(4) Uani 1 d .
O49 O 0.7086(3) 0.6087(2) 0.33354(13) 0.0273(11) Uani 1 d .
O51 O 0.6956(2) 0.5917(2) 0.42376(13) 0.0228(10) Uani 1 d .
O50 O 0.8578(2) 0.6714(2) 0.39887(13) 0.0253(10) Uani 1 d .
C59 C 0.7911(4) 0.5209(3) 0.3619(2) 0.037(2) Uani 1 d .
C60 C 0.8537(4) 0.5299(3) 0.3180(2) 0.039(2) Uani 1 d .
H60A H 0.8221 0.5395 0.2905 0.058 Uiso 1 calc R
H60B H 0.8646 0.4846 0.3058 0.058 Uiso 1 calc R
H60C H 0.9144 0.5714 0.3297 0.058 Uiso 1 calc R
C61 C 0.6955(5) 0.4507(3) 0.3448(2) 0.047(2) Uani 1 d .
H61A H 0.6557 0.4463 0.3728 0.071 Uiso 1 calc R
H61B H 0.7095 0.4064 0.3350 0.071 Uiso 1 calc R
H61C H 0.6623 0.4561 0.3160 0.071 Uiso 1 calc R
C62 C 0.8432(4) 0.5113(3) 0.4083(2) 0.040(2) Uani 1 d .
H62A H 0.8524 0.4649 0.3992 0.060 Uiso 1 calc R
H62B H 0.8049 0.5105 0.4369 0.060 Uiso 1 calc R
H62C H 0.9047 0.5526 0.4177 0.060 Uiso 1 calc R
N15 N 0.6708(3) 0.8782(2) 0.5074(2) 0.0332(14) Uani 1 d .
N16 N 0.7703(3) 0.7043(2) 0.5188(2) 0.0243(12) Uani 1 d .
O52 O 0.6226(2) 0.7398(2) 0.51272(13) 0.0298(11) Uani 1 d .
O53 O 0.6555(3) 0.8068(3) 0.5981(2) 0.0497(14) Uani 1 d .
C63 C 0.6920(4) 0.9442(3) 0.4955(3) 0.045(2) Uani 1 d .
H63 H 0.6458 0.9514 0.4765 0.054 Uiso 1 calc R
C64 C 0.7822(5) 1.0033(4) 0.5109(3) 0.059(2) Uani 1 d .
H64 H 0.7969 1.0495 0.5024 0.070 Uiso 1 calc R
C65 C 0.8472(6) 0.9901(4) 0.5385(3) 0.071(2) Uani 1 d .
H65 H 0.9081 1.0280 0.5486 0.085 Uiso 1 calc R
C66 C 0.8258(5) 0.9226(4) 0.5520(3) 0.059(2) Uani 1 d .
H66 H 0.8713 0.9143 0.5708 0.071 Uiso 1 calc R
C67 C 0.7347(4) 0.8676(3) 0.5367(2) 0.038(2) Uani 1 d .
C68 C 0.6948(4) 0.7910(3) 0.5502(2) 0.037(2) Uani 1 d .
C69 C 0.7699(4) 0.7601(3) 0.5581(2) 0.034(2) Uani 1 d .
C70 C 0.8349(4) 0.7832(4) 0.6017(3) 0.047(2) Uani 1 d .
H70 H 0.8339 0.8209 0.6290 0.057 Uiso 1 calc R
C71 C 0.8997(5) 0.7514(4) 0.6047(2) 0.055(2) Uani 1 d .
H71 H 0.9409 0.7651 0.6345 0.066 Uiso 1 calc R
C72 C 0.9033(5) 0.6977(3) 0.5623(2) 0.042(2) Uani 1 d .
H72 H 0.9503 0.6780 0.5622 0.050 Uiso 1 calc R
C73 C 0.8355(4) 0.6744(3) 0.5204(2) 0.029(2) Uani 1 d .
H73 H 0.8356 0.6369 0.4927 0.035 Uiso 1 calc R
C74 C 0.5944(5) 0.7427(5) 0.6143(3) 0.066(3) Uani 1 d .
H74A H 0.5623 0.7578 0.6428 0.099 Uiso 1 calc R
H74B H 0.6318 0.7173 0.6247 0.099 Uiso 1 calc R
H74C H 0.5473 0.7094 0.5863 0.099 Uiso 1 calc R
N17 N 0.3331(3) 0.7316(3) 0.3630(2) 0.0329(14) Uani 1 d .
N18 N 0.5903(3) 0.8863(2) 0.3139(2) 0.0308(13) Uani 1 d .
O54 O 0.4518(2) 0.7545(2) 0.29217(13) 0.0289(10) Uani 1 d .
O55 O 0.3883(3) 0.8310(2) 0.2648(2) 0.0456(12) Uani 1 d .
C75 C 0.2665(4) 0.7088(4) 0.3948(2) 0.040(2) Uani 1 d .
H75 H 0.2637 0.6702 0.4104 0.049 Uiso 1 calc R
C76 C 0.2007(4) 0.7428(4) 0.4048(3) 0.052(2) Uani 1 d .
H76 H 0.1531 0.7259 0.4264 0.062 Uiso 1 calc R
C77 C 0.2057(4) 0.8003(4) 0.3833(3) 0.053(2) Uani 1 d .
H77 H 0.1622 0.8234 0.3902 0.064 Uiso 1 calc R
C78 C 0.2761(4) 0.8236(4) 0.3513(3) 0.051(2) Uani 1 d .
H78 H 0.2809 0.8623 0.3355 0.061 Uiso 1 calc R
C79 C 0.3391(4) 0.7889(3) 0.3432(2) 0.034(2) Uani 1 d .
C80 C 0.4201(4) 0.8122(3) 0.3082(2) 0.033(2) Uani 1 d .
C81 C 0.5088(4) 0.8834(3) 0.3337(2) 0.034(2) Uani 1 d .
C82 C 0.5045(4) 0.9417(3) 0.3717(2) 0.044(2) Uani 1 d .
H82 H 0.4470 0.9385 0.3856 0.052 Uiso 1 calc R
C83 C 0.5883(5) 1.0045(3) 0.3882(3) 0.047(2) Uani 1 d .
H83 H 0.5877 1.0447 0.4135 0.056 Uiso 1 calc R
C84 C 0.6735(5) 1.0083(3) 0.3675(2) 0.043(2) Uani 1 d .
H84 H 0.7302 1.0508 0.3781 0.052 Uiso 1 calc R
C85 C 0.6719(4) 0.9473(3) 0.3306(2) 0.036(2) Uani 1 d .
H85 H 0.7288 0.9484 0.3169 0.043 Uiso 1 calc R
C86 C 0.3183(5) 0.7691(4) 0.2284(3) 0.062(2) Uani 1 d .
H86A H 0.2899 0.7880 0.2052 0.093 Uiso 1 calc R
H86B H 0.2691 0.7392 0.2464 0.093 Uiso 1 calc R
H86C H 0.3491 0.7387 0.2093 0.093 Uiso 1 calc R
N19 N 0.7887(3) 0.7107(2) 0.2219(2) 0.0306(12) Uani 1 d .
N20 N 0.9050(3) 0.8636(2) 0.3665(2) 0.0332(14) Uani 1 d .
O56 O 0.8638(2) 0.7288(2) 0.31294(13) 0.0241(10) Uani 1 d .
O57 O 1.0182(3) 0.7933(2) 0.2914(2) 0.0388(12) Uani 1 d .
C87 C 0.7454(4) 0.6901(3) 0.1734(2) 0.037(2) Uani 1 d .
H87 H 0.6812 0.6569 0.1663 0.044 Uiso 1 calc R
C88 C 0.7960(4) 0.7182(3) 0.1342(3) 0.046(2) Uani 1 d .
H88 H 0.7666 0.7027 0.1007 0.055 Uiso 1 calc R
C89 C 0.8898(5) 0.7691(4) 0.1452(3) 0.053(2) Uani 1 d .
H89 H 0.9247 0.7883 0.1192 0.063 Uiso 1 calc R
C90 C 0.9310(5) 0.7912(4) 0.1945(2) 0.048(2) Uani 1 d .
H90 H 0.9944 0.8260 0.2025 0.058 Uiso 1 calc R
C91 C 0.8790(4) 0.7620(3) 0.2325(2) 0.033(2) Uani 1 d .
C92 C 0.9196(4) 0.7836(3) 0.2881(2) 0.032(2) Uani 1 d .
C93 C 0.9205(4) 0.8600(3) 0.3179(2) 0.033(2) Uani 1 d .
C94 C 0.9373(5) 0.9214(4) 0.2953(3) 0.055(2) Uani 1 d .
H94 H 0.9455 0.9181 0.2605 0.066 Uiso 1 calc R
C95 C 0.9408(5) 0.9882(4) 0.3286(3) 0.059(2) Uani 1 d .
H95 H 0.9554 1.0314 0.3161 0.071 Uiso 1 calc R
C96 C 0.9236(5) 0.9904(4) 0.3781(3) 0.052(2) Uani 1 d .
H96 H 0.9238 1.0344 0.3993 0.063 Uiso 1 calc R
C97 C 0.9055(4) 0.9269(3) 0.3974(3) 0.045(2) Uani 1 d .
H97 H 0.8938 0.9282 0.4317 0.054 Uiso 1 calc R
C98 C 1.0314(4) 0.7250(3) 0.2748(3) 0.049(2) Uani 1 d .
H98A H 1.0990 0.7355 0.2749 0.074 Uiso 1 calc R
H98B H 1.0003 0.7006 0.2406 0.074 Uiso 1 calc R
H98C H 1.0038 0.6927 0.2978 0.074 Uiso 1 calc R

loop_
_atom_type_symbol
_atom_type_description
_atom_type_scat_dispersion_real
_atom_type_scat_dispersion_imag
_atom_type_scat_source
C C 0.0033 0.0016 'International Tables Vol C Tables 4.2.6.8 and 6.1.1.4'
H H 0.0000 0.0000 'International Tables Vol C Tables 4.2.6.8 and 6.1.1.4'
Cu Cu 0.3201 1.2651 'International Tables Vol C Tables 4.2.6.8 and 6.1.1.4'
N N 0.0061 0.0033 'International Tables Vol C Tables 4.2.6.8 and 6.1.1.4'
O O 0.0106 0.0060 'International Tables Vol C Tables 4.2.6.8 and 6.1.1.4'
P P 0.1023 0.0942 'International Tables Vol C Tables 4.2.6.8 and 6.1.1.4'
Na Na 0.0362 0.0249 'International Tables Vol C Tables 4.2.6.8 and 6.1.1.4'

loop_
_geom_angle_atom_site_label_1
_geom_angle_atom_site_label_2
_geom_angle_atom_site_label_3
_geom_angle
O14 Cu1 O22 90.84(15)
O14 Cu1 N6 171.6(2)
O22 Cu1 N6 81.8(2)
O14 Cu1 O1 93.7(2)
O22 Cu1 O1 175.2(2)
N6 Cu1 O1 93.5(2)
O13 Cu2 O16 89.72(14)
O13 Cu2 O24 176.74(15)
O16 Cu2 O24 92.87(15)
O13 Cu2 N7 94.2(2)
O16 Cu2 N7 166.8(2)
O24 Cu2 N7 82.8(2)
O17 Cu3 N8 174.3(2)
O17 Cu3 O24 92.5(2)
N8 Cu3 O24 82.4(2)
O17 Cu3 O4 91.9(2)
N8 Cu3 O4 93.0(2)
O24 Cu3 O4 174.35(13)
O18 Cu4 O26 177.0(2)
O18 Cu4 O19 89.2(2)
O26 Cu4 O19 92.5(2)
O18 Cu4 N9 95.3(2)
O26 Cu4 N9 82.5(2)
O19 Cu4 N9 165.2(2)
O20 Cu5 O26 90.69(15)
O20 Cu5 O7 93.43(15)
O26 Cu5 O7 175.6(2)
O20 Cu5 N10 170.3(2)
O26 Cu5 N10 81.8(2)
O7 Cu5 N10 93.9(2)
O21 Cu6 O22 175.7(2)
O21 Cu6 O15 89.14(14)
O22 Cu6 O15 92.68(14)
O21 Cu6 N5 94.8(2)
O22 Cu6 N5 82.5(2)
O15 Cu6 N5 166.7(2)
O3 N1 O1 122.2(5)
O3 N1 O2 122.8(5)
O1 N1 O2 115.0(4)
N1 O1 Cu1 108.1(3)
O5 N2 O6 123.2(5)
O5 N2 O4 119.0(5)
O6 N2 O4 117.8(5)
N2 O4 Cu3 108.5(3)
N2 O5 Na5 108.7(4)
O9 N3 O8 123.1(5)
O9 N3 O7 119.1(5)
O8 N3 O7 117.7(4)
N3 O7 Cu5 106.6(3)
O12 N4 O11 120.5(4)
O12 N4 O10 119.6(4)
O11 N4 O10 119.9(4)
O14 P1 O13 113.0(2)
O14 P1 O15 113.2(2)
O13 P1 O15 108.8(2)
O14 P1 C1 109.0(2)
O13 P1 C1 105.7(2)
O15 P1 C1 106.7(2)
P1 O14 Cu1 122.6(2)
P1 O15 Cu6 137.4(2)
C4 C1 C2 110.2(5)
C4 C1 C3 110.3(4)
C2 C1 C3 109.6(5)
C4 C1 P1 108.9(4)
C2 C1 P1 109.6(4)
C3 C1 P1 108.2(5)
C1 C2 H2A 109.5
C1 C2 H2B 109.5
H2A C2 H2B 109.5
C1 C2 H2C 109.5
H2A C2 H2C 109.5
H2B C2 H2C 109.5
C1 C3 H3A 109.5
C1 C3 H3B 109.5
H3A C3 H3B 109.5
C1 C3 H3C 109.5
H3A C3 H3C 109.5
H3B C3 H3C 109.5
C1 C4 H4A 109.5
C1 C4 H4B 109.5
H4A C4 H4B 109.5
C1 C4 H4C 109.5
H4A C4 H4C 109.5
H4B C4 H4C 109.5
O17 P2 O18 113.2(2)
O17 P2 O16 112.8(2)
O18 P2 O16 109.2(2)
O17 P2 C5 107.3(2)
O18 P2 C5 106.9(2)
O16 P2 C5 107.2(3)
P2 O16 Cu2 138.9(2)
P2 O17 Cu3 121.3(2)
P2 O18 Cu4 127.1(2)
C6 C5 C8 109.8(5)
C6 C5 C7 108.8(4)
C8 C5 C7 110.5(5)
C6 C5 P2 110.5(4)
C8 C5 P2 108.2(3)
C7 C5 P2 109.1(4)
C5 C6 H6A 109.5
C5 C6 H6B 109.5
H6A C6 H6B 109.5
C5 C6 H6C 109.5
H6A C6 H6C 109.5
H6B C6 H6C 109.5
C5 C7 H7A 109.5
C5 C7 H7B 109.5
H7A C7 H7B 109.5
C5 C7 H7C 109.5
H7A C7 H7C 109.5
H7B C7 H7C 109.5
C5 C8 H8A 109.5
C5 C8 H8B 109.5
H8A C8 H8B 109.5
C5 C8 H8C 109.5
H8A C8 H8C 109.5
H8B C8 H8C 109.5
O20 P3 O21 113.0(2)
O20 P3 O19 112.9(2)
O21 P3 O19 109.2(2)
O20 P3 C9 109.0(3)
O21 P3 C9 105.1(3)
O19 P3 C9 107.1(2)
P3 O19 Cu4 137.9(2)
P3 O20 Cu5 122.0(2)
P3 O21 Cu6 127.9(2)
C10 C9 C11 109.1(5)
C10 C9 C12 110.6(6)
C11 C9 C12 109.6(6)
C10 C9 P3 109.5(4)
C11 C9 P3 108.3(4)
C12 C9 P3 109.8(4)
C9 C10 H10A 109.5
C9 C10 H10B 109.5
H10A C10 H10B 109.5
C9 C10 H10C 109.5
H10A C10 H10C 109.5
H10B C10 H10C 109.5
C9 C11 H11A 109.5
C9 C11 H11B 109.5
H11A C11 H11B 109.5
C9 C11 H11C 109.5
H11A C11 H11C 109.5
H11B C11 H11C 109.5
C9 C12 H12A 109.5
C9 C12 H12B 109.5
H12A C12 H12B 109.5
C9 C12 H12C 109.5
H12A C12 H12C 109.5
H12B C12 H12C 109.5
C13 N5 C17 118.7(5)
C13 N5 Cu6 126.8(3)
C17 N5 Cu6 113.8(4)
C19 N6 C23 119.8(6)
C19 N6 Cu1 114.7(4)
C23 N6 Cu1 125.5(5)
C18 O22 Cu6 115.6(3)
C18 O22 Cu1 112.0(3)
Cu6 O22 Cu1 116.1(2)
C18 O23 C24 115.8(4)
N5 C13 C14 122.6(5)
N5 C13 H13 118.7
C14 C13 H13 118.7
C15 C14 C13 118.0(6)
C15 C14 H14 121.0
C13 C14 H14 121.0
C14 C15 C16 119.7(6)
C14 C15 H15 120.2
C16 C15 H15 120.2
C17 C16 C15 118.3(5)
C17 C16 H16 120.9
C15 C16 H16 120.9
N5 C17 C16 122.6(5)
N5 C17 C18 114.3(5)
C16 C17 C18 123.0(5)
O22 C18 O23 111.2(5)
O22 C18 C19 109.4(5)
O23 C18 C19 103.6(4)
O22 C18 C17 109.5(4)
O23 C18 C17 109.9(5)
C19 C18 C17 113.2(5)
N6 C19 C20 121.4(6)
N6 C19 C18 113.0(5)
C20 C19 C18 125.5(6)
C19 C20 C21 121.1(7)
C19 C20 H20 119.5
C21 C20 H20 119.5
C22 C21 C20 117.9(8)
C22 C21 H21 121.1
C20 C21 H21 121.1
C21 C22 C23 119.4(7)
C21 C22 H22 120.3
C23 C22 H22 120.3
N6 C23 C22 120.5(7)
N6 C23 H23 119.8
C22 C23 H23 119.8
O23 C24 H24A 109.5
O23 C24 H24B 109.5
H24A C24 H24B 109.5
O23 C24 H24C 109.5
H24A C24 H24C 109.5
H24B C24 H24C 109.5
C29 N7 C25 119.4(4)
C29 N7 Cu2 114.3(4)
C25 N7 Cu2 126.1(3)
C31 N8 C35 121.9(4)
C31 N8 Cu3 113.7(4)
C35 N8 Cu3 124.1(4)
C30 O24 Cu2 114.3(3)
C30 O24 Cu3 112.8(3)
Cu2 O24 Cu3 114.5(2)
C30 O25 C36 111.2(4)
N7 C25 C26 120.4(5)
N7 C25 H25 119.8
C26 C25 H25 119.8
C27 C26 C25 119.3(6)
C27 C26 H26 120.4
C25 C26 H26 120.4
C28 C27 C26 119.2(6)
C28 C27 H27 120.4
C26 C27 H27 120.4
C29 C28 C27 120.8(6)
C29 C28 H28 119.6
C27 C28 H28 119.6
N7 C29 C28 120.8(6)
N7 C29 C30 114.2(4)
C28 C29 C30 124.9(5)
O24 C30 O25 110.8(4)
O24 C30 C29 110.8(4)
O25 C30 C29 110.9(5)
O24 C30 C31 108.4(4)
O25 C30 C31 103.4(5)
C29 C30 C31 112.3(4)
N8 C31 C32 119.5(6)
N8 C31 C30 115.0(4)
C32 C31 C30 125.6(6)
C33 C32 C31 117.1(6)
C33 C32 H32 121.5
C31 C32 H32 121.5
C34 C33 C32 122.0(6)
C34 C33 H33 119.0
C32 C33 H33 119.0
C33 C34 C35 119.2(7)
C33 C34 H34 120.4
C35 C34 H34 120.4
N8 C35 C34 120.2(6)
N8 C35 H35 119.9
C34 C35 H35 119.9
O25 C36 H36A 109.5
O25 C36 H36B 109.5
H36A C36 H36B 109.5
O25 C36 H36C 109.5
H36A C36 H36C 109.5
H36B C36 H36C 109.5
C37 N9 C41 118.3(5)
C37 N9 Cu4 127.0(4)
C41 N9 Cu4 114.1(4)
C47 N10 C43 120.6(5)
C47 N10 Cu5 125.5(4)
C43 N10 Cu5 113.9(3)
C42 O26 Cu4 116.0(3)
C42 O26 Cu5 112.3(3)
Cu4 O26 Cu5 116.1(2)
C48 O27 C42 113.8(5)
N9 C37 C38 122.9(6)
N9 C37 H37 118.5
C38 C37 H37 118.5
C39 C38 C37 118.6(6)
C39 C38 H38 120.7
C37 C38 H38 120.7
C38 C39 C40 118.7(6)
C38 C39 H39 120.7
C40 C39 H39 120.7
C41 C40 C39 118.6(6)
C41 C40 H40 120.7
C39 C40 H40 120.7
N9 C41 C40 122.7(5)
N9 C41 C42 113.6(5)
C40 C41 C42 123.6(5)
O26 C42 O27 111.5(4)
O26 C42 C43 110.5(5)
O27 C42 C43 103.6(4)
O26 C42 C41 109.6(4)
O27 C42 C41 107.9(5)
C43 C42 C41 113.5(4)
N10 C43 C44 121.8(5)
N10 C43 C42 112.8(5)
C44 C43 C42 125.2(5)
C43 C44 C45 117.6(6)
C43 C44 H44 121.2
C45 C44 H44 121.2
C46 C45 C44 120.0(6)
C46 C45 H45 120.0
C44 C45 H45 120.0
C47 C46 C45 119.0(5)
C47 C46 H46 120.5
C45 C46 H46 120.5
N10 C47 C46 121.0(6)
N10 C47 H47 119.5
C46 C47 H47 119.5
O27 C48 H48A 109.5
O27 C48 H48B 109.5
H48A C48 H48B 109.5
O27 C48 H48C 109.5
H48A C48 H48C 109.5
H48B C48 H48C 109.5
O44 Cu7 O52 91.1(2)
O44 Cu7 N15 172.6(2)
O52 Cu7 N15 82.1(2)
O44 Cu7 O31 92.5(2)
O52 Cu7 O31 175.89(14)
N15 Cu7 O31 94.1(2)
O46 Cu8 O43 89.9(2)
O46 Cu8 O54 92.5(2)
O43 Cu8 O54 177.3(2)
O46 Cu8 N17 165.6(2)
O43 Cu8 N17 94.9(2)
O54 Cu8 N17 82.4(2)
O47 Cu9 O54 91.2(2)
O47 Cu9 N18 173.2(2)
O54 Cu9 N18 82.3(2)
O47 Cu9 O34 94.3(2)
O54 Cu9 O34 173.4(2)
N18 Cu9 O34 92.0(2)
O49 Cu10 O56 92.37(15)
O49 Cu10 O48 89.83(15)
O56 Cu10 O48 177.11(15)
O49 Cu10 N19 166.2(2)
O56 Cu10 N19 81.9(2)
O48 Cu10 N19 95.6(2)
O50 Cu11 O56 91.17(15)
O50 Cu11 N20 172.1(2)
O56 Cu11 N20 81.8(2)
O50 Cu11 O37 93.5(2)
O56 Cu11 O37 174.10(14)
N20 Cu11 O37 93.3(2)
O45 Cu12 O51 89.4(2)
O45 Cu12 O52 92.6(2)
O51 Cu12 O52 175.3(2)
O45 Cu12 N16 166.6(2)
O51 Cu12 N16 94.6(2)
O52 Cu12 N16 82.5(2)
O33 N11 O32 123.5(5)
O33 N11 O31 118.4(5)
O32 N11 O31 118.0(5)
N11 O31 Cu7 107.3(4)
O35 N12 O36 123.9(6)
O35 N12 O34 118.1(5)
O36 N12 O34 117.9(5)
N12 O34 Cu9 108.5(3)
O38 N13 O39 122.3(5)
O38 N13 O37 120.8(5)
O39 N13 O37 116.9(4)
N13 O37 Cu11 110.8(3)
O41 N14 O40 120.1(4)
O41 N14 O42 120.1(4)
O40 N14 O42 119.8(4)
O44 P4 O43 113.0(2)
O44 P4 O45 113.1(2)
O43 P4 O45 108.6(2)
O44 P4 C51 107.9(2)
O43 P4 C51 107.7(2)
O45 P4 C51 106.1(3)
P4 O43 Cu8 124.9(2)
P4 O44 Cu7 124.1(2)
P4 O45 Cu12 137.3(2)
C52 C51 C54 111.3(6)
C52 C51 C53 109.3(5)
C54 C51 C53 107.7(5)
C52 C51 P4 109.8(4)
C54 C51 P4 109.4(4)
C53 C51 P4 109.2(5)
C51 C52 H52A 109.5
C51 C52 H52B 109.5
H52A C52 H52B 109.5
C51 C52 H52C 109.5
H52A C52 H52C 109.5
H52B C52 H52C 109.5
C51 C53 H53A 109.5
C51 C53 H53B 109.5
H53A C53 H53B 109.5
C51 C53 H53C 109.5
H53A C53 H53C 109.5
H53B C53 H53C 109.5
C51 C54 H54A 109.5
C51 C54 H54B 109.5
H54A C54 H54B 109.5
C51 C54 H54C 109.5
H54A C54 H54C 109.5
H54B C54 H54C 109.5
O47 P5 O48 112.3(2)
O47 P5 O46 113.1(2)
O48 P5 O46 109.3(2)
O47 P5 C55 108.7(3)
O48 P5 C55 107.5(3)
O46 P5 C55 105.6(2)
P5 O46 Cu8 137.3(3)
P5 O47 Cu9 124.7(2)
P5 O48 Cu10 125.0(2)
C56 C55 C57 111.0(6)
C56 C55 C58 110.3(5)
C57 C55 C58 109.0(6)
C56 C55 P5 109.6(5)
C57 C55 P5 108.2(4)
C58 C55 P5 108.7(4)
C55 C56 H56A 109.5
C55 C56 H56B 109.5
H56A C56 H56B 109.5
C55 C56 H56C 109.5
H56A C56 H56C 109.5
H56B C56 H56C 109.5
C55 C57 H57A 109.5
C55 C57 H57B 109.5
H57A C57 H57B 109.5
C55 C57 H57C 109.5
H57A C57 H57C 109.5
H57B C57 H57C 109.5
C55 C58 H58A 109.5
C55 C58 H58B 109.5
H58A C58 H58B 109.5
C55 C58 H58C 109.5
H58A C58 H58C 109.5
H58B C58 H58C 109.5
O50 P6 O51 112.5(2)
O50 P6 O49 113.0(2)
O51 P6 O49 108.9(2)
O50 P6 C59 107.5(2)
O51 P6 C59 107.9(2)
O49 P6 C59 106.8(2)
P6 O49 Cu10 137.9(2)
Cu10 O49 Na1 111.4(2)
P6 O51 Cu12 125.6(2)
P6 O50 Cu11 121.9(2)
C60 C59 C62 110.8(5)
C60 C59 C61 110.3(5)
C62 C59 C61 108.6(5)
C60 C59 P6 108.9(4)
C62 C59 P6 109.5(4)
C61 C59 P6 108.7(5)
C59 C60 H60A 109.5
C59 C60 H60B 109.5
H60A C60 H60B 109.5
C59 C60 H60C 109.5
H60A C60 H60C 109.5
H60B C60 H60C 109.5
C59 C61 H61A 109.5
C59 C61 H61B 109.5
H61A C61 H61B 109.5
C59 C61 H61C 109.5
H61A C61 H61C 109.5
H61B C61 H61C 109.5
C59 C62 H62A 109.5
C59 C62 H62B 109.5
H62A C62 H62B 109.5
C59 C62 H62C 109.5
H62A C62 H62C 109.5
H62B C62 H62C 109.5
C63 N15 C67 120.2(5)
C63 N15 Cu7 125.6(4)
C67 N15 Cu7 114.2(4)
C73 N16 C69 120.4(5)
C73 N16 Cu12 125.9(3)
C69 N16 Cu12 113.4(4)
C68 O52 Cu12 115.2(4)
C68 O52 Cu7 111.4(4)
Cu12 O52 Cu7 118.3(2)
C74 O53 C68 114.8(5)
N15 C63 C64 121.8(7)
N15 C63 H63 119.1
C64 C63 H63 119.1
C65 C64 C63 117.0(7)
C65 C64 H64 121.5
C63 C64 H64 121.5
C64 C65 C66 122.1(7)
C64 C65 H65 118.9
C66 C65 H65 118.9
C65 C66 C67 117.8(7)
C65 C66 H66 121.1
C67 C66 H66 121.1
N15 C67 C66 121.0(6)
N15 C67 C68 112.9(5)
C66 C67 C68 126.1(6)
O52 C68 O53 110.7(4)
O52 C68 C69 110.0(5)
O53 C68 C69 109.5(5)
O52 C68 C67 109.9(5)
O53 C68 C67 102.3(5)
C69 C68 C67 114.2(5)
N16 C69 C70 119.5(6)
N16 C69 C68 114.8(5)
C70 C69 C68 125.7(5)
C71 C70 C69 120.7(6)
C71 C70 H70 119.6
C69 C70 H70 119.6
C70 C71 C72 118.8(6)
C70 C71 H71 120.6
C72 C71 H71 120.6
C73 C72 C71 118.7(7)
C73 C72 H72 120.7
C71 C72 H72 120.7
N16 C73 C72 121.7(5)
N16 C73 H73 119.2
C72 C73 H73 119.2
O53 C74 H74A 109.5
O53 C74 H74B 109.5
H74A C74 H74B 109.5
O53 C74 H74C 109.5
H74A C74 H74C 109.5
H74B C74 H74C 109.5
C79 N17 C75 119.3(6)
C79 N17 Cu8 114.1(4)
C75 N17 Cu8 126.3(5)
C81 N18 C85 119.7(5)
C81 N18 Cu9 113.1(3)
C85 N18 Cu9 126.6(4)
C80 O54 Cu9 112.3(3)
C80 O54 Cu8 114.5(3)
Cu9 O54 Cu8 119.4(2)
C80 O55 C86 115.3(5)
N17 C75 C76 119.8(7)
N17 C75 H75 120.1
C76 C75 H75 120.1
C77 C76 C75 120.6(6)
C77 C76 H76 119.7
C75 C76 H76 119.7
C76 C77 C78 118.4(7)
C76 C77 H77 120.8
C78 C77 H77 120.8
C79 C78 C77 118.7(7)
C79 C78 H78 120.6
C77 C78 H78 120.6
N17 C79 C78 123.1(6)
N17 C79 C80 115.2(5)
C78 C79 C80 121.6(6)
O54 C80 O55 110.0(5)
O54 C80 C79 110.1(5)
O55 C80 C79 110.8(5)
O54 C80 C81 107.3(4)
O55 C80 C81 104.1(4)
C79 C80 C81 114.3(5)
N18 C81 C82 122.2(5)
N18 C81 C80 113.7(5)
C82 C81 C80 124.0(5)
C83 C82 C81 117.7(6)
C83 C82 H82 121.2
C81 C82 H82 121.2
C82 C83 C84 120.5(6)
C82 C83 H83 119.8
C84 C83 H83 119.8
C85 C84 C83 118.1(5)
C85 C84 H84 120.9
C83 C84 H84 120.9
N18 C85 C84 121.7(6)
N18 C85 H85 119.1
C84 C85 H85 119.1
O55 C86 H86A 109.5
O55 C86 H86B 109.5
H86A C86 H86B 109.5
O55 C86 H86C 109.5
H86A C86 H86C 109.5
H86B C86 H86C 109.5
C91 N19 C87 119.4(5)
C91 N19 Cu10 114.0(4)
C87 N19 Cu10 126.3(3)
C93 N20 C97 121.3(5)
C93 N20 Cu11 113.7(4)
C97 N20 Cu11 125.0(5)
C92 O56 Cu10 116.6(3)
C92 O56 Cu11 111.6(3)
Cu10 O56 Cu11 117.6(2)
C98 O57 C92 113.2(4)
N19 C87 C88 120.5(5)
N19 C87 H87 119.8
C88 C87 H87 119.8
C89 C88 C87 119.5(6)
C89 C88 H88 120.2
C87 C88 H88 120.2
C90 C89 C88 119.1(6)
C90 C89 H89 120.4
C88 C89 H89 120.4
C89 C90 C91 120.0(6)
C89 C90 H90 120.0
C91 C90 H90 120.0
N19 C91 C90 121.3(5)
N19 C91 C92 115.5(5)
C90 C91 C92 123.1(5)
O56 C92 O57 111.8(5)
O56 C92 C91 109.0(4)
O57 C92 C91 110.5(5)
O56 C92 C93 107.7(5)
O57 C92 C93 104.3(4)
C91 C92 C93 113.5(5)
N20 C93 C94 122.1(6)
N20 C93 C92 114.8(5)
C94 C93 C92 123.2(6)
C93 C94 C95 115.9(7)
C93 C94 H94 122.1
C95 C94 H94 122.1
C96 C95 C94 121.0(7)
C96 C95 H95 119.5
C94 C95 H95 119.5
C95 C96 C97 119.7(7)
C95 C96 H96 120.1
C97 C96 H96 120.1
N20 C97 C96 119.9(7)
N20 C97 H97 120.1
C96 C97 H97 120.1
O57 C98 H98A 109.5
O57 C98 H98B 109.5
H98A C98 H98B 109.5
O57 C98 H98C 109.5
H98A C98 H98C 109.5
H98B C98 H98C 109.5

loop_
_geom_bond_atom_site_label_1
_geom_bond_atom_site_label_2
_geom_bond_distance
Cu1 O14 1.912(4)
Cu1 O22 1.956(3)
Cu1 N6 1.959(5)
Cu1 O1 1.986(4)
Cu2 O13 1.926(3)
Cu2 O16 1.931(3)
Cu2 O24 1.940(4)
Cu2 N7 1.972(4)
Cu3 O17 1.893(3)
Cu3 N8 1.959(4)
Cu3 O24 1.959(4)
Cu3 O4 2.003(4)
Cu4 O18 1.927(4)
Cu4 O26 1.936(4)
Cu4 O19 1.936(4)
Cu4 N9 1.985(5)
Cu5 O20 1.931(3)
Cu5 O26 1.956(4)
Cu5 O7 1.984(4)
Cu5 N10 1.987(4)
Cu6 O21 1.910(3)
Cu6 O22 1.932(3)
Cu6 O15 1.934(4)
Cu6 N5 1.989(4)
N1 O3 1.204(6)
N1 O1 1.274(6)
N1 O2 1.275(6)
N2 O5 1.210(7)
N2 O6 1.242(6)
N2 O4 1.283(6)
N3 O9 1.218(6)
N3 O8 1.242(6)
N3 O7 1.274(6)
N4 O12 1.247(5)
N4 O11 1.249(5)
N4 O10 1.263(6)
P1 O14 1.511(3)
P1 O13 1.515(4)
P1 O15 1.529(4)
P1 C1 1.802(6)
C1 C4 1.523(8)
C1 C2 1.540(9)
C1 C3 1.545(7)
C2 H2A 0.96
C2 H2B 0.96
C2 H2C 0.96
C3 H3A 0.96
C3 H3B 0.96
C3 H3C 0.96
C4 H4A 0.96
C4 H4B 0.96
C4 H4C 0.96
P2 O17 1.521(4)
P2 O18 1.521(4)
P2 O16 1.535(4)
P2 C5 1.815(5)
C5 C6 1.520(8)
C5 C8 1.529(8)
C5 C7 1.537(8)
C6 H6A 0.96
C6 H6B 0.96
C6 H6C 0.96
C7 H7A 0.96
C7 H7B 0.96
C7 H7C 0.96
C8 H8A 0.96
C8 H8B 0.96
C8 H8C 0.96
P3 O20 1.503(4)
P3 O21 1.525(4)
P3 O19 1.545(4)
P3 C9 1.816(5)
C9 C10 1.513(9)
C9 C11 1.519(10)
C9 C12 1.520(9)
C10 H10A 0.96
C10 H10B 0.96
C10 H10C 0.96
C11 H11A 0.96
C11 H11B 0.96
C11 H11C 0.96
C12 H12A 0.96
C12 H12B 0.96
C12 H12C 0.96
N5 C13 1.325(7)
N5 C17 1.334(6)
N6 C19 1.344(8)
N6 C23 1.349(8)
O22 C18 1.381(6)
O23 C18 1.428(7)
O23 C24 1.430(9)
C13 C14 1.383(9)
C13 H13 0.93
C14 C15 1.376(9)
C14 H14 0.93
C15 C16 1.381(9)
C15 H15 0.93
C16 C17 1.371(8)
C16 H16 0.93
C17 C18 1.533(8)
C18 C19 1.521(8)
C19 C20 1.353(10)
C20 C21 1.384(10)
C20 H20 0.93
C21 C22 1.383(12)
C21 H21 0.93
C22 C23 1.405(10)
C22 H22 0.93
C23 H23 0.93
C24 H24A 0.96
C24 H24B 0.96
C24 H24C 0.96
N7 C29 1.344(7)
N7 C25 1.368(8)
N8 C31 1.340(7)
N8 C35 1.344(8)
O24 C30 1.389(5)
O25 C30 1.417(6)
O25 C36 1.458(8)
C25 C26 1.383(7)
C25 H25 0.93
C26 C27 1.372(9)
C26 H26 0.93
C27 C28 1.363(10)
C27 H27 0.93
C28 C29 1.361(7)
C28 H28 0.93
C29 C30 1.516(9)
C30 C31 1.529(8)
C31 C32 1.400(7)
C32 C33 1.395(11)
C32 H32 0.93
C33 C34 1.332(10)
C33 H33 0.93
C34 C35 1.369(7)
C34 H34 0.93
C35 H35 0.93
C36 H36A 0.96
C36 H36B 0.96
C36 H36C 0.96
N9 C37 1.322(7)
N9 C41 1.342(8)
N10 C47 1.333(6)
N10 C43 1.349(8)
O26 C42 1.367(7)
O27 C48 1.369(8)
O27 C42 1.434(7)
C37 C38 1.384(9)
C37 H37 0.93
C38 C39 1.383(10)
C38 H38 0.93
C39 C40 1.389(9)
C39 H39 0.93
C40 C41 1.374(9)
C40 H40 0.93
C41 C42 1.544(8)
C42 C43 1.523(6)
C43 C44 1.385(9)
C44 C45 1.398(8)
C44 H44 0.93
C45 C46 1.389(10)
C45 H45 0.93
C46 C47 1.387(9)
C46 H46 0.93
C47 H47 0.93
C48 H48A 0.96
C48 H48B 0.96
C48 H48C 0.96
Cu7 O44 1.901(3)
Cu7 O52 1.954(4)
Cu7 N15 1.977(4)
Cu7 O31 2.002(5)
Cu8 O46 1.920(4)
Cu8 O43 1.931(4)
Cu8 O54 1.955(4)
Cu8 N17 1.995(5)
Cu9 O47 1.902(4)
Cu9 O54 1.938(4)
Cu9 N18 1.985(5)
Cu9 O34 1.995(4)
Cu10 O49 1.927(4)
Cu10 O56 1.929(3)
Cu10 O48 1.932(3)
Cu10 N19 1.989(5)
Cu11 O50 1.899(4)
Cu11 O56 1.953(3)
Cu11 N20 1.982(5)
Cu11 O37 1.999(4)
Cu12 O45 1.917(3)
Cu12 O51 1.933(4)
Cu12 O52 1.936(4)
Cu12 N16 1.988(4)
N11 O33 1.238(8)
N11 O32 1.238(7)
N11 O31 1.289(6)
N12 O35 1.219(7)
N12 O36 1.236(7)
N12 O34 1.290(7)
N13 O38 1.210(6)
N13 O39 1.259(6)
N13 O37 1.271(6)
N14 O41 1.254(5)
N14 O40 1.256(6)
N14 O42 1.268(6)
P4 O44 1.511(4)
P4 O43 1.522(4)
P4 O45 1.541(4)
P4 C51 1.820(6)
C51 C52 1.518(9)
C51 C54 1.526(8)
C51 C53 1.537(9)
C52 H52A 0.96
C52 H52B 0.96
C52 H52C 0.96
C53 H53A 0.96
C53 H53B 0.96
C53 H53C 0.96
C54 H54A 0.96
C54 H54B 0.96
C54 H54C 0.96
P5 O47 1.510(4)
P5 O48 1.511(4)
P5 O46 1.547(4)
P5 C55 1.827(6)
C55 C56 1.511(10)
C55 C57 1.538(9)
C55 C58 1.546(10)
C56 H56A 0.96
C56 H56B 0.96
C56 H56C 0.96
C57 H57A 0.96
C57 H57B 0.96
C57 H57C 0.96
C58 H58A 0.96
C58 H58B 0.96
C58 H58C 0.96
P6 O50 1.522(3)
P6 O51 1.528(4)
P6 O49 1.544(4)
P6 C59 1.819(7)
C59 C60 1.507(8)
C59 C62 1.544(9)
C59 C61 1.551(8)
C60 H60A 0.96
C60 H60B 0.96
C60 H60C 0.96
C61 H61A 0.96
C61 H61B 0.96
C61 H61C 0.96
C62 H62A 0.96
C62 H62B 0.96
C62 H62C 0.96
N15 C63 1.325(8)
N15 C67 1.341(8)
N16 C73 1.331(8)
N16 C69 1.353(7)
O52 C68 1.388(6)
O53 C74 1.408(9)
O53 C68 1.438(7)
C63 C64 1.400(8)
C63 H63 0.93
C64 C65 1.354(12)
C64 H64 0.93
C65 C66 1.374(11)
C65 H65 0.93
C66 C67 1.379(8)
C66 H66 0.93
C67 C68 1.523(9)
C68 C69 1.507(10)
C69 C70 1.392(8)
C70 C71 1.358(11)
C70 H70 0.93
C71 C72 1.394(9)
C71 H71 0.93
C72 C73 1.384(8)
C72 H72 0.93
C73 H73 0.93
C74 H74A 0.96
C74 H74B 0.96
C74 H74C 0.96
N17 C79 1.320(8)
N17 C75 1.328(7)
N18 C81 1.328(7)
N18 C85 1.341(6)
O54 C80 1.386(7)
O55 C80 1.420(8)
O55 C86 1.432(7)
C75 C76 1.392(10)
C75 H75 0.93
C76 C77 1.354(11)
C76 H76 0.93
C77 C78 1.370(9)
C77 H77 0.93
C78 C79 1.360(10)
C78 H78 0.93
C79 C80 1.531(8)
C80 C81 1.543(7)
C81 C82 1.385(8)
C82 C83 1.377(8)
C82 H82 0.93
C83 C84 1.384(9)
C83 H83 0.93
C84 C85 1.377(8)
C84 H84 0.93
C85 H85 0.93
C86 H86A 0.96
C86 H86B 0.96
C86 H86C 0.96
N19 C91 1.334(6)
N19 C87 1.353(7)
N20 C93 1.312(8)
N20 C97 1.340(8)
O56 C92 1.391(6)
O57 C98 1.416(8)
O57 C92 1.424(7)
C87 C88 1.385(9)
C87 H87 0.93
C88 C89 1.372(8)
C88 H88 0.93
C89 C90 1.359(9)
C89 H89 0.93
C90 C91 1.376(9)
C90 H90 0.93
C91 C92 1.510(8)
C92 C93 1.543(8)
C93 C94 1.406(9)
C94 C95 1.408(10)
C94 H94 0.93
C95 C96 1.342(11)
C95 H95 0.93
C96 C97 1.389(10)
C96 H96 0.93
C97 H97 0.93
C98 H98A 0.96
C98 H98B 0.96
C98 H98C 0.96

loop_
_geom_torsion_atom_site_label_1
_geom_torsion_atom_site_label_2
_geom_torsion_atom_site_label_3
_geom_torsion_atom_site_label_4
_geom_torsion
O14 P1 C1 C4 56.9(4)
O13 P1 C1 C4 178.7(3)
O15 P1 C1 C4 -65.6(4)
O14 P1 C1 C2 -63.7(4)
O13 P1 C1 C2 58.0(4)
O15 P1 C1 C2 173.7(4)
O14 P1 C1 C3 176.8(4)
O13 P1 C1 C3 -61.5(4)
O15 P1 C1 C3 54.3(4)
O17 P2 C5 C6 -62.8(4)
O18 P2 C5 C6 58.9(4)
O16 P2 C5 C6 175.9(3)
O17 P2 C5 C8 57.4(5)
O18 P2 C5 C8 179.1(4)
O16 P2 C5 C8 -63.9(4)
O17 P2 C5 C7 177.7(4)
O18 P2 C5 C7 -60.6(4)
O16 P2 C5 C7 56.3(4)
O20 P3 C9 C10 175.5(4)
O21 P3 C9 C10 -63.1(5)
O19 P3 C9 C10 52.9(5)
O20 P3 C9 C11 56.7(5)
O21 P3 C9 C11 178.1(4)
O19 P3 C9 C11 -65.8(5)
O20 P3 C9 C12 -63.0(6)
O21 P3 C9 C12 58.4(5)
O19 P3 C9 C12 174.5(5)
C17 N5 C13 C14 -0.1(10)
N5 C13 C14 C15 -1.9(11)
C13 C14 C15 C16 3.1(11)
C14 C15 C16 C17 -2.2(11)
C13 N5 C17 C16 1.1(9)
C13 N5 C17 C18 -177.3(5)
C15 C16 C17 N5 0.0(10)
C15 C16 C17 C18 178.3(6)
C24 O23 C18 O22 -50.2(6)
C24 O23 C18 C19 -167.6(5)
C24 O23 C18 C17 71.2(6)
N5 C17 C18 O22 -21.3(7)
C16 C17 C18 O22 160.3(6)
N5 C17 C18 O23 -143.8(5)
C16 C17 C18 O23 37.8(8)
N5 C17 C18 C19 100.9(6)
C16 C17 C18 C19 -77.4(8)
C23 N6 C19 C20 0.8(9)
C23 N6 C19 C18 -175.6(5)
O22 C18 C19 N6 -25.1(6)
O23 C18 C19 N6 93.6(5)
C17 C18 C19 N6 -147.5(5)
O22 C18 C19 C20 158.7(6)
O23 C18 C19 C20 -82.6(7)
C17 C18 C19 C20 36.3(8)
N6 C19 C20 C21 -1.4(10)
C18 C19 C20 C21 174.5(6)
C19 C20 C21 C22 2.4(12)
C20 C21 C22 C23 -2.7(11)
C19 N6 C23 C22 -1.1(9)
C21 C22 C23 N6 2.1(10)
C29 N7 C25 C26 -1.0(8)
N7 C25 C26 C27 -1.4(9)
C25 C26 C27 C28 2.5(10)
C26 C27 C28 C29 -1.2(10)
C25 N7 C29 C28 2.2(8)
C25 N7 C29 C30 -179.2(5)
C27 C28 C29 N7 -1.2(9)
C27 C28 C29 C30 -179.5(6)
C36 O25 C30 O24 -56.0(6)
C36 O25 C30 C29 67.5(5)
C36 O25 C30 C31 -171.9(4)
N7 C29 C30 O24 -16.9(7)
C28 C29 C30 O24 161.6(5)
N7 C29 C30 O25 -140.4(5)
C28 C29 C30 O25 38.0(8)
N7 C29 C30 C31 104.4(5)
C28 C29 C30 C31 -77.1(7)
C35 N8 C31 C32 -1.1(8)
C35 N8 C31 C30 178.5(5)
O24 C30 C31 N8 -21.9(6)
O25 C30 C31 N8 95.8(5)
C29 C30 C31 N8 -144.6(5)
O24 C30 C31 C32 157.8(6)
O25 C30 C31 C32 -84.6(7)
C29 C30 C31 C32 35.0(7)
N8 C31 C32 C33 -0.6(9)
C30 C31 C32 C33 179.8(6)
C31 C32 C33 C34 1.7(11)
C32 C33 C34 C35 -1.2(11)
C31 N8 C35 C34 1.7(9)
C33 C34 C35 N8 -0.6(10)
C41 N9 C37 C38 -2.0(7)
N9 C37 C38 C39 -1.0(8)
C37 C38 C39 C40 3.0(8)
C38 C39 C40 C41 -2.0(8)
C37 N9 C41 C40 3.1(7)
C37 N9 C41 C42 -177.5(4)
C39 C40 C41 N9 -1.0(8)
C39 C40 C41 C42 179.6(5)
C48 O27 C42 O26 -42.7(7)
C48 O27 C42 C43 -161.6(6)
C48 O27 C42 C41 77.8(6)
N9 C41 C42 O26 -21.2(6)
C40 C41 C42 O26 158.3(5)
N9 C41 C42 O27 -142.8(4)
C40 C41 C42 O27 36.6(6)
N9 C41 C42 C43 103.0(5)
C40 C41 C42 C43 -77.6(7)
C47 N10 C43 C44 0.1(9)
C47 N10 C43 C42 -175.6(5)
O26 C42 C43 N10 -24.8(7)
O27 C42 C43 N10 94.8(6)
C41 C42 C43 N10 -148.5(5)
O26 C42 C43 C44 159.7(6)
O27 C42 C43 C44 -80.7(7)
C41 C42 C43 C44 36.0(9)
N10 C43 C44 C45 -0.7(10)
C42 C43 C44 C45 174.4(6)
C43 C44 C45 C46 0.3(11)
C44 C45 C46 C47 0.8(11)
C43 N10 C47 C46 1.0(9)
C45 C46 C47 N10 -1.4(10)
O44 P4 C51 C52 -178.2(4)
O43 P4 C51 C52 59.4(5)
O45 P4 C51 C52 -56.7(5)
O44 P4 C51 C54 -55.8(5)
O43 P4 C51 C54 -178.1(4)
O45 P4 C51 C54 65.8(5)
O44 P4 C51 C53 61.9(4)
O43 P4 C51 C53 -60.4(4)
O45 P4 C51 C53 -176.6(4)
O47 P5 C55 C56 177.6(4)
O48 P5 C55 C56 55.8(5)
O46 P5 C55 C56 -60.8(5)
O47 P5 C55 C57 56.4(6)
O48 P5 C55 C57 -65.4(6)
O46 P5 C55 C57 178.0(5)
O47 P5 C55 C58 -61.9(5)
O48 P5 C55 C58 176.4(4)
O46 P5 C55 C58 59.8(5)
O50 P6 C59 C60 -61.2(4)
O51 P6 C59 C60 177.3(4)
O49 P6 C59 C60 60.4(4)
O50 P6 C59 C62 60.1(4)
O51 P6 C59 C62 -61.5(4)
O49 P6 C59 C62 -178.4(4)
O50 P6 C59 C61 178.6(4)
O51 P6 C59 C61 57.1(5)
O49 P6 C59 C61 -59.9(4)
N15 C63 C64 C65 -0.1(11)
C63 C64 C65 C66 -1.2(13)
C64 C65 C66 C67 -0.4(13)
C63 N15 C67 C66 -4.8(9)
C63 N15 C67 C68 175.0(5)
C65 C66 C67 N15 3.4(11)
C65 C66 C67 C68 -176.3(7)
C74 O53 C68 O52 49.4(8)
C74 O53 C68 C69 -72.1(6)
C74 O53 C68 C67 166.4(6)
N15 C67 C68 O52 26.2(7)
C66 C67 C68 O52 -154.1(6)
N15 C67 C68 O53 -91.4(6)
C66 C67 C68 O53 88.3(8)
N15 C67 C68 C69 150.4(5)
C66 C67 C68 C69 -29.9(9)
C73 N16 C69 C70 -3.5(8)
C73 N16 C69 C68 177.6(5)
O52 C68 C69 N16 19.8(7)
O53 C68 C69 N16 141.6(5)
C67 C68 C69 N16 -104.4(5)
O52 C68 C69 C70 -159.1(6)
O53 C68 C69 C70 -37.2(8)
C67 C68 C69 C70 76.8(8)
N16 C69 C70 C71 1.2(9)
C68 C69 C70 C71 180.0(6)
C69 C70 C71 C72 3.2(10)
C70 C71 C72 C73 -5.2(10)
C69 N16 C73 C72 1.4(8)
C71 C72 C73 N16 3.0(9)
C79 N17 C75 C76 3.2(8)
N17 C75 C76 C77 -1.6(9)
C75 C76 C77 C78 0.5(9)
C76 C77 C78 C79 -1.1(9)
C75 N17 C79 C78 -3.9(8)
C75 N17 C79 C80 178.4(5)
C77 C78 C79 N17 2.9(9)
C77 C78 C79 C80 -179.6(5)
C86 O55 C80 O54 53.1(6)
C86 O55 C80 C79 -68.9(6)
C86 O55 C80 C81 167.9(5)
N17 C79 C80 O54 18.2(6)
C78 C79 C80 O54 -159.5(5)
N17 C79 C80 O55 140.1(5)
C78 C79 C80 O55 -37.6(7)
N17 C79 C80 C81 -102.7(6)
C78 C79 C80 C81 79.6(7)
C85 N18 C81 C82 -0.3(9)
C85 N18 C81 C80 176.2(5)
O54 C80 C81 N18 31.1(7)
O55 C80 C81 N18 -85.5(6)
C79 C80 C81 N18 153.5(5)
O54 C80 C81 C82 -152.5(6)
O55 C80 C81 C82 90.9(7)
C79 C80 C81 C82 -30.1(9)
N18 C81 C82 C83 1.0(10)
C80 C81 C82 C83 -175.1(6)
C81 C82 C83 C84 -0.4(11)
C82 C83 C84 C85 -0.8(11)
C81 N18 C85 C84 -1.0(10)
C83 C84 C85 N18 1.6(10)
C91 N19 C87 C88 4.1(9)
N19 C87 C88 C89 -2.1(10)
C87 C88 C89 C90 -0.2(11)
C88 C89 C90 C91 0.5(11)
C87 N19 C91 C90 -3.9(9)
C87 N19 C91 C92 177.6(5)
C89 C90 C91 N19 1.6(11)
C89 C90 C91 C92 180.0(7)
C98 O57 C92 O56 52.6(6)
C98 O57 C92 C91 -68.9(6)
C98 O57 C92 C93 168.7(5)
N19 C91 C92 O56 17.7(7)
C90 C91 C92 O56 -160.7(6)
N19 C91 C92 O57 141.0(5)
C90 C91 C92 O57 -37.5(8)
N19 C91 C92 C93 -102.2(6)
C90 C91 C92 C93 79.3(8)
C97 N20 C93 C94 -0.9(9)
C97 N20 C93 C92 178.7(5)
O56 C92 C93 N20 24.8(6)
O57 C92 C93 N20 -94.1(5)
C91 C92 C93 N20 145.5(5)
O56 C92 C93 C94 -155.5(5)
O57 C92 C93 C94 85.5(7)
C91 C92 C93 C94 -34.9(7)
N20 C93 C94 C95 2.9(9)
C92 C93 C94 C95 -176.7(6)
C93 C94 C95 C96 -3.6(10)
C94 C95 C96 C97 2.4(11)
C93 N20 C97 C96 -0.5(9)
C95 C96 C97 N20 -0.3(10)
